data_4132484
loop_
_publ_author_name
'Yang, Sha'
'Chen, Shuang'
'Xiong, Lin'
'Liu, Chong'
'Yu, Haizhu'
'Wang, Shuxin'
'Rosi, Nathaniel L.'
'Pei, Yong'
'Zhu, Manzhou'

_publ_section_title
;
 Total Structure Determination of Au<sub>16</sub>(S-Adm)<sub>12</sub> and
 Cd<sub>1</sub>Au<sub>14</sub>(S tBu)<sub>12</sub> and Implications for
 the Structure of Au<sub>15</sub>(SR)<sub>13</sub>.
;
_journal_issue 35
_journal_name_full 'Journal of the American Chemical Society'
_journal_page_first 10988
_journal_page_last 10994
_journal_paper_doi 10.1021/jacs.8b04257
_journal_volume 140
_journal_year 2018
_chemical_formula_moiety 'C120 H180 Au16 S12'
_chemical_formula_sum 'C120 H180 Au16 S12'
_chemical_formula_weight 5158.81
_space_group_crystal_system monoclinic
_space_group_IT_number 14
_space_group_name_Hall '-P 2ybc'
_space_group_name_H-M_alt 'P 1 21/c 1'
_atom_sites_solution_hydrogens geom
_audit_creation_date 2017-06-02
_audit_creation_method
;
Olex2 1.2

(compiled 2017.03.28 svn.r3405 for OlexSys, GUI svn.r5335)
;
_cell_angle_alpha 90
_cell_angle_beta 97.913(6)
_cell_angle_gamma 90
_cell_formula_units_Z 4
_cell_length_a 29.202(3)
_cell_length_b 18.1799(12)
_cell_length_c 27.6543(18)
_cell_measurement_reflns_used 9894
_cell_measurement_temperature 300(2)
_cell_measurement_theta_max 36.465
_cell_measurement_theta_min 2.871
_cell_volume 14542(2)
_computing_cell_refinement 'SAINT v8.34A (Bruker, 2013)'
_computing_data_reduction 'SAINT v8.34A (Bruker, 2013)'
_computing_molecular_graphics 'Olex2 (Dolomanov et al., 2009)'
_computing_publication_material 'Olex2 (Dolomanov et al., 2009)'
_computing_structure_refinement 'ShelXL (Sheldrick, 2015)'
_diffrn_ambient_temperature 299.84
_diffrn_measured_fraction_theta_full 0.265
_diffrn_measured_fraction_theta_max 0.994
_diffrn_measurement_device_type 'Bruker APEX-II CCD'
_diffrn_measurement_method '\f and \w scans'
_diffrn_radiation_type CuK\a
_diffrn_radiation_wavelength 1.54178
_diffrn_reflns_av_R_equivalents 0.2876
_diffrn_reflns_av_unetI/netI 0.1426
_diffrn_reflns_Laue_measured_fraction_full 0.265
_diffrn_reflns_Laue_measured_fraction_max 0.994
_diffrn_reflns_limit_h_max 22
_diffrn_reflns_limit_h_min -22
_diffrn_reflns_limit_k_max 14
_diffrn_reflns_limit_k_min -14
_diffrn_reflns_limit_l_max 21
_diffrn_reflns_limit_l_min -21
_diffrn_reflns_number 57077
_diffrn_reflns_point_group_measured_fraction_full 0.265
_diffrn_reflns_point_group_measured_fraction_max 0.994
_diffrn_reflns_theta_full 67.679
_diffrn_reflns_theta_max 36.554
_diffrn_reflns_theta_min 1.527
_exptl_absorpt_coefficient_mu 31.384
_exptl_absorpt_correction_T_max 0.517
_exptl_absorpt_correction_T_min 0.066
_exptl_absorpt_correction_type multi-scan
_exptl_crystal_density_diffrn 2.356
_exptl_crystal_description block
_exptl_crystal_F_000 9424
_exptl_crystal_size_max 0.116
_exptl_crystal_size_mid 0.097
_exptl_crystal_size_min 0.021
_refine_diff_density_max 2.404
_refine_diff_density_min -1.955
_refine_diff_density_rms 0.311
_refine_ls_extinction_method none
_refine_ls_goodness_of_fit_ref 1.095
_refine_ls_hydrogen_treatment constr
_refine_ls_matrix_type full
_refine_ls_number_parameters 973
_refine_ls_number_reflns 6973
_refine_ls_number_restraints 1243
_refine_ls_restrained_S_all 1.000
_refine_ls_R_factor_all 0.1726
_refine_ls_R_factor_gt 0.1078
_refine_ls_shift/su_max 0.000
_refine_ls_shift/su_mean 0.000
_refine_ls_structure_factor_coef Fsqd
_refine_ls_weighting_details 'w=1/[\s^2^(Fo^2^)+(0.0359P)^2^+4743.2368P] where P=(Fo^2^+2Fc^2^)/3'
_refine_ls_weighting_scheme calc
_refine_ls_wR_factor_gt 0.2363
_refine_ls_wR_factor_ref 0.2717
_reflns_Friedel_coverage 0.000
_reflns_number_gt 4387
_reflns_number_total 6973
_reflns_threshold_expression 'I > 2\s(I)'
_cod_data_source_file ja8b04257_si_005.cif
_cod_data_source_block lcau1012_0m
_cod_database_code 4132484
_shelxl_version_number 2014/6
_shelx_space_group_comment
;
The symmetry employed for this shelxl refinement is uniquely defined
by the following loop, which should always be used as a source of
symmetry information in preference to the above space-group names.
They are only intended as comments.
;
_shelx_estimated_absorpt_t_max 0.559
_shelx_estimated_absorpt_t_min 0.122
_olex2_submission_special_instructions 'No special instructions were received'

loop_
_space_group_symop_operation_xyz
'x, y, z'
'-x, y+1/2, -z+1/2'
'-x, -y, -z'
'x, -y-1/2, z-1/2'

loop_
_atom_site_label
_atom_site_type_symbol
_atom_site_fract_x
_atom_site_fract_y
_atom_site_fract_z
_atom_site_U_iso_or_equiv
_atom_site_adp_type
_atom_site_occupancy
_atom_site_site_symmetry_order
_atom_site_calc_flag
_atom_site_refinement_flags_posn
_atom_site_refinement_flags_adp
Au1 Au 0.63726(17) 0.6801(2) 0.66865(15) 0.0665(16) Uani 1 1 d . U
Au2 Au 0.74101(18) 0.7559(2) 0.73538(16) 0.0731(17) Uani 1 1 d . U
Au3 Au 0.68503(17) 0.6234(2) 0.78303(15) 0.0646(16) Uani 1 1 d . .
Au4 Au 0.67199(17) 0.4858(2) 0.75286(16) 0.0678(16) Uani 1 1 d . .
Au5 Au 0.58638(18) 0.5651(2) 0.72901(16) 0.0704(17) Uani 1 1 d . .
Au6 Au 0.76770(18) 0.4825(3) 0.76073(16) 0.0761(17) Uani 1 1 d . .
Au7 Au 0.63535(18) 0.5316(3) 0.85338(16) 0.0734(17) Uani 1 1 d . U
Au8 Au 0.75545(18) 0.6865(2) 0.89062(17) 0.0735(17) Uani 1 1 d . .
Au9 Au 0.74769(18) 0.5283(2) 0.84897(16) 0.0738(17) Uani 1 1 d . U
Au10 Au 0.82132(18) 0.5351(2) 0.68253(17) 0.0769(17) Uani 1 1 d . U
Au11 Au 0.71566(18) 0.5833(2) 0.70059(15) 0.0698(17) Uani 1 1 d . U
Au12 Au 0.83538(19) 0.4838(3) 0.83528(17) 0.0794(18) Uani 1 1 d . .
Au13 Au 0.73760(19) 0.3318(3) 0.76835(17) 0.0837(18) Uani 1 1 d . .
Au14 Au 0.84847(19) 0.5566(3) 0.92958(17) 0.0817(18) Uani 1 1 d . .
Au15 Au 0.79740(19) 0.6147(3) 0.79338(18) 0.0818(18) Uani 1 1 d . .
Au16 Au 0.84906(19) 0.3898(3) 0.75196(17) 0.0829(18) Uani 1 1 d . .
S1 S 0.6749(11) 0.7932(14) 0.6876(9) 0.080(8) Uani 1 1 d . U
S2 S 0.8908(10) 0.4812(13) 0.7187(9) 0.066(6) Uani 1 1 d . .
S3 S 0.6995(10) 0.5120(13) 0.9119(9) 0.066(6) Uani 1 1 d . U
S4 S 0.8099(11) 0.7394(13) 0.7873(9) 0.076(10) Uani 1 1 d . .
S5 S 0.6595(10) 0.3555(13) 0.7597(9) 0.067(9) Uani 1 1 d . .
S6 S 0.7645(11) 0.5948(14) 0.6385(9) 0.080(6) Uani 1 1 d . U
S7 S 0.5969(11) 0.5739(13) 0.6484(9) 0.069(9) Uani 1 1 d . .
S8 S 0.5686(11) 0.5657(15) 0.8070(9) 0.080(10) Uani 1 1 d . U
S9 S 0.8900(11) 0.4589(14) 0.9038(9) 0.076(10) Uani 1 1 d . .
S10 S 0.7007(10) 0.7279(15) 0.8350(9) 0.074(10) Uani 1 1 d . U
S11 S 0.8082(10) 0.6530(15) 0.9571(9) 0.072(9) Uani 1 1 d . .
S12 S 0.8114(11) 0.2936(15) 0.7809(9) 0.080(6) Uani 1 1 d . U
C1 C 0.6941(9) 0.8229(10) 0.6357(8) 0.13(2) Uani 1 1 d . U
C2 C 0.6492(9) 0.8347(12) 0.5887(9) 0.13(2) Uani 1 1 d G U
H2A H 0.6377 0.7867 0.5774 0.153 Uiso 1 1 calc R .
H2B H 0.6241 0.8604 0.6012 0.153 Uiso 1 1 calc R .
C3 C 0.7112(10) 0.9089(9) 0.6475(9) 0.13(2) Uani 1 1 d G U
H3A H 0.6865 0.9370 0.6589 0.156 Uiso 1 1 calc R .
H3B H 0.7377 0.9096 0.6728 0.156 Uiso 1 1 calc R .
C4 C 0.7296(8) 0.7826(10) 0.6152(7) 0.13(2) Uani 1 1 d G U
H4A H 0.7195 0.7321 0.6095 0.155 Uiso 1 1 calc R .
H4B H 0.7575 0.7818 0.6388 0.155 Uiso 1 1 calc R .
C5 C 0.6631(10) 0.8785(12) 0.5447(9) 0.13(2) Uani 1 1 d G U
H5 H 0.6367 0.8854 0.5192 0.153 Uiso 1 1 calc R .
C6 C 0.6862(11) 0.9531(11) 0.5608(10) 0.13(2) Uani 1 1 d G U
H6A H 0.6967 0.9765 0.5328 0.155 Uiso 1 1 calc R .
H6B H 0.6635 0.9850 0.5724 0.155 Uiso 1 1 calc R .
C7 C 0.7245(10) 0.9443(10) 0.5984(10) 0.13(2) Uani 1 1 d G U
H7 H 0.7400 0.9916 0.6055 0.153 Uiso 1 1 calc R .
C8 C 0.7532(10) 0.8967(10) 0.5766(9) 0.13(2) Uani 1 1 d G U
H8A H 0.7830 0.8970 0.5971 0.155 Uiso 1 1 calc R .
H8B H 0.7580 0.9191 0.5459 0.155 Uiso 1 1 calc R .
C9 C 0.7413(9) 0.8166(11) 0.5656(8) 0.13(2) Uani 1 1 d G U
H9 H 0.7666 0.7903 0.5532 0.152 Uiso 1 1 calc R .
C10 C 0.7013(9) 0.8311(12) 0.5260(8) 0.13(2) Uani 1 1 d G U
H10A H 0.6881 0.7846 0.5139 0.156 Uiso 1 1 calc R .
H10B H 0.7126 0.8563 0.4991 0.156 Uiso 1 1 calc R .
C11 C 0.9125(7) 0.4517(13) 0.6673(9) 0.16(3) Uani 1 1 d G U
C12 C 0.9583(7) 0.3927(14) 0.6845(11) 0.16(3) Uani 1 1 d G U
H12A H 0.9825 0.4194 0.7047 0.198 Uiso 1 1 calc R .
H12B H 0.9480 0.3534 0.7041 0.198 Uiso 1 1 calc R .
C13 C 0.8767(8) 0.3988(12) 0.6307(8) 0.16(3) Uani 1 1 d G U
H13A H 0.8666 0.3576 0.6488 0.197 Uiso 1 1 calc R .
H13B H 0.8496 0.4268 0.6172 0.197 Uiso 1 1 calc R .
C14 C 0.9303(7) 0.5100(13) 0.6395(9) 0.15(3) Uani 1 1 d G U
H14A H 0.9504 0.5412 0.6615 0.182 Uiso 1 1 calc R .
H14B H 0.9046 0.5399 0.6245 0.182 Uiso 1 1 calc R .
C15 C 0.9786(8) 0.3584(15) 0.6405(12) 0.16(3) Uani 1 1 d G U
H15 H 1.0038 0.3242 0.6515 0.196 Uiso 1 1 calc R .
C16 C 0.9408(9) 0.3211(14) 0.6038(11) 0.17(3) Uani 1 1 d G U
H16A H 0.9544 0.3042 0.5757 0.198 Uiso 1 1 calc R .
H16B H 0.9290 0.2784 0.6191 0.198 Uiso 1 1 calc R .
C17 C 0.9034(9) 0.3697(13) 0.5878(9) 0.16(3) Uani 1 1 d G U
H17 H 0.8816 0.3459 0.5624 0.197 Uiso 1 1 calc R .
C18 C 0.9258(9) 0.4278(14) 0.5676(10) 0.17(3) Uani 1 1 d G U
H18A H 0.9018 0.4577 0.5495 0.200 Uiso 1 1 calc R .
H18B H 0.9433 0.4064 0.5438 0.200 Uiso 1 1 calc R .
C19 C 0.9581(8) 0.4805(15) 0.5982(10) 0.16(3) Uani 1 1 d G U
H19 H 0.9685 0.5205 0.5786 0.191 Uiso 1 1 calc R .
C20 C 0.9961(8) 0.4252(16) 0.6132(12) 0.16(3) Uani 1 1 d G U
H20A H 1.0211 0.4491 0.6342 0.194 Uiso 1 1 calc R .
H20B H 1.0083 0.4079 0.5843 0.194 Uiso 1 1 calc R .
C21 C 0.7067(11) 0.4260(13) 0.9313(6) 0.13(2) Uani 1 1 d G U
C22 C 0.6610(12) 0.3975(14) 0.9603(8) 0.13(2) Uani 1 1 d G U
H22A H 0.6623 0.4233 0.9912 0.161 Uiso 1 1 calc R .
H22B H 0.6322 0.4111 0.9404 0.161 Uiso 1 1 calc R .
C23 C 0.7008(10) 0.3729(12) 0.8821(7) 0.14(2) Uani 1 1 d G U
H23A H 0.6717 0.3835 0.8618 0.162 Uiso 1 1 calc R .
H23B H 0.7257 0.3821 0.8631 0.162 Uiso 1 1 calc R .
C24 C 0.7483(12) 0.4063(14) 0.9634(6) 0.13(2) Uani 1 1 d G U
H24A H 0.7518 0.4388 0.9915 0.161 Uiso 1 1 calc R .
H24B H 0.7748 0.4137 0.9463 0.161 Uiso 1 1 calc R .
C25 C 0.6607(13) 0.3133(15) 0.9701(8) 0.14(2) Uani 1 1 d G U
H25 H 0.6339 0.2989 0.9857 0.167 Uiso 1 1 calc R .
C26 C 0.6633(12) 0.2681(13) 0.9230(8) 0.14(2) Uani 1 1 d G U
H26A H 0.6658 0.2163 0.9312 0.173 Uiso 1 1 calc R .
H26B H 0.6351 0.2753 0.9006 0.173 Uiso 1 1 calc R .
C27 C 0.7019(11) 0.2889(12) 0.8994(7) 0.14(2) Uani 1 1 d G U
H27 H 0.7042 0.2564 0.8716 0.171 Uiso 1 1 calc R .
C28 C 0.7391(12) 0.2769(13) 0.9360(7) 0.15(2) Uani 1 1 d G U
H28A H 0.7669 0.2792 0.9204 0.177 Uiso 1 1 calc R .
H28B H 0.7365 0.2265 0.9469 0.177 Uiso 1 1 calc R .
C29 C 0.7483(12) 0.3237(14) 0.9817(7) 0.14(2) Uani 1 1 d G U
H29 H 0.7774 0.3105 1.0019 0.172 Uiso 1 1 calc R .
C30 C 0.7066(13) 0.2982(15) 1.0042(7) 0.15(2) Uani 1 1 d G U
H30A H 0.7060 0.3235 1.0350 0.175 Uiso 1 1 calc R .
H30B H 0.7093 0.2459 1.0108 0.175 Uiso 1 1 calc R .
C31 C 0.8563(8) 0.7479(11) 0.7535(7) 0.112(11) Uani 1 1 d G U
C32 C 0.8576(9) 0.8394(11) 0.7368(8) 0.111(14) Uani 1 1 d G U
H32A H 0.8291 0.8513 0.7159 0.133 Uiso 1 1 calc R .
H32B H 0.8590 0.8696 0.7659 0.133 Uiso 1 1 calc R .
C33 C 0.9082(9) 0.7368(13) 0.7854(8) 0.113(11) Uani 1 1 d G U
H33A H 0.9113 0.7677 0.8142 0.135 Uiso 1 1 calc R .
H33B H 0.9124 0.6859 0.7957 0.135 Uiso 1 1 calc R .
C34 C 0.8528(7) 0.7060(10) 0.7086(7) 0.113(15) Uani 1 1 d G U
H34A H 0.8220 0.7120 0.6908 0.136 Uiso 1 1 calc R .
H34B H 0.8572 0.6543 0.7165 0.136 Uiso 1 1 calc R .
C35 C 0.8992(9) 0.8591(12) 0.7097(9) 0.117(16) Uani 1 1 d G U
H35 H 0.8994 0.9116 0.7017 0.140 Uiso 1 1 calc R .
C36 C 0.9459(9) 0.8348(14) 0.7389(10) 0.113(16) Uani 1 1 d G U
H36A H 0.9706 0.8443 0.7195 0.135 Uiso 1 1 calc R .
H36B H 0.9520 0.8639 0.7685 0.135 Uiso 1 1 calc R .
C37 C 0.9462(8) 0.7588(14) 0.7515(9) 0.115(14) Uani 1 1 d G U
H37 H 0.9770 0.7442 0.7671 0.137 Uiso 1 1 calc R .
C38 C 0.9363(7) 0.7250(14) 0.7058(9) 0.122(16) Uani 1 1 d G U
H38A H 0.9428 0.6730 0.7109 0.146 Uiso 1 1 calc R .
H38B H 0.9589 0.7434 0.6861 0.146 Uiso 1 1 calc R .
C39 C 0.8895(7) 0.7302(12) 0.6744(8) 0.122(15) Uani 1 1 d G U
H39 H 0.8879 0.6995 0.6451 0.147 Uiso 1 1 calc R .
C40 C 0.8924(8) 0.8111(12) 0.6628(9) 0.123(17) Uani 1 1 d G U
H40A H 0.8642 0.8261 0.6424 0.147 Uiso 1 1 calc R .
H40B H 0.9180 0.8193 0.6445 0.147 Uiso 1 1 calc R .
C41 C 0.6393(8) 0.3116(11) 0.7076(8) 0.112(11) Uani 1 1 d G U
C42 C 0.5818(8) 0.3340(13) 0.6906(9) 0.115(12) Uani 1 1 d G U
H42A H 0.5643 0.3188 0.7163 0.138 Uiso 1 1 calc R .
H42B H 0.5790 0.3870 0.6874 0.138 Uiso 1 1 calc R .
C43 C 0.6626(8) 0.3359(10) 0.6586(7) 0.113(11) Uani 1 1 d G U
H43A H 0.6594 0.3885 0.6534 0.135 Uiso 1 1 calc R .
H43B H 0.6952 0.3237 0.6630 0.135 Uiso 1 1 calc R .
C44 C 0.6409(9) 0.2324(11) 0.7132(8) 0.115(13) Uani 1 1 d G U
H44A H 0.6280 0.2192 0.7425 0.138 Uiso 1 1 calc R .
H44B H 0.6729 0.2165 0.7173 0.138 Uiso 1 1 calc R .
C45 C 0.5602(8) 0.2977(14) 0.6418(9) 0.119(13) Uani 1 1 d G U
H45 H 0.5279 0.3127 0.6328 0.142 Uiso 1 1 calc R .
C46 C 0.5891(9) 0.3132(13) 0.5999(9) 0.119(13) Uani 1 1 d G U
H46A H 0.5760 0.2863 0.5711 0.143 Uiso 1 1 calc R .
H46B H 0.5874 0.3653 0.5921 0.143 Uiso 1 1 calc R .
C47 C 0.6364(9) 0.2926(12) 0.6126(8) 0.117(12) Uani 1 1 d G U
H47 H 0.6530 0.2988 0.5843 0.140 Uiso 1 1 calc R .
C48 C 0.6329(10) 0.2179(11) 0.6235(9) 0.121(13) Uani 1 1 d G U
H48A H 0.6638 0.1976 0.6252 0.145 Uiso 1 1 calc R .
H48B H 0.6147 0.1954 0.5954 0.145 Uiso 1 1 calc R .
C49 C 0.6134(10) 0.1901(12) 0.6682(9) 0.122(13) Uani 1 1 d G U
H49 H 0.6162 0.1366 0.6717 0.147 Uiso 1 1 calc R .
C50 C 0.5640(10) 0.2137(14) 0.6517(10) 0.126(13) Uani 1 1 d G U
H50A H 0.5451 0.2007 0.6766 0.151 Uiso 1 1 calc R .
H50B H 0.5522 0.1873 0.6221 0.151 Uiso 1 1 calc R .
C51 C 0.7471(7) 0.5375(10) 0.5903(6) 0.112(11) Uani 1 1 d G U
C52 C 0.6932(7) 0.5624(11) 0.5621(6) 0.115(12) Uani 1 1 d G U
H52A H 0.6709 0.5547 0.5845 0.138 Uiso 1 1 calc R .
H52B H 0.6933 0.6145 0.5543 0.138 Uiso 1 1 calc R .
C53 C 0.7810(8) 0.5414(11) 0.5479(6) 0.113(11) Uani 1 1 d G U
H53A H 0.7840 0.5920 0.5376 0.135 Uiso 1 1 calc R .
H53B H 0.8115 0.5233 0.5607 0.135 Uiso 1 1 calc R .
C54 C 0.7425(7) 0.4588(10) 0.6038(6) 0.115(13) Uani 1 1 d G U
H54A H 0.7238 0.4555 0.6302 0.138 Uiso 1 1 calc R .
H54B H 0.7728 0.4391 0.6156 0.138 Uiso 1 1 calc R .
C55 C 0.6778(8) 0.5181(13) 0.5144(6) 0.119(13) Uani 1 1 d G U
H55 H 0.6481 0.5360 0.4977 0.142 Uiso 1 1 calc R .
C56 C 0.7159(9) 0.5163(13) 0.4784(6) 0.119(13) Uani 1 1 d G U
H56A H 0.7060 0.4831 0.4515 0.143 Uiso 1 1 calc R .
H56B H 0.7190 0.5651 0.4649 0.143 Uiso 1 1 calc R .
C57 C 0.7595(9) 0.4929(12) 0.5030(6) 0.117(12) Uani 1 1 d G U
H57 H 0.7817 0.4894 0.4795 0.140 Uiso 1 1 calc R .
C58 C 0.7485(9) 0.4205(12) 0.5181(6) 0.121(13) Uani 1 1 d G U
H58A H 0.7774 0.3947 0.5273 0.145 Uiso 1 1 calc R .
H58B H 0.7324 0.3954 0.4898 0.145 Uiso 1 1 calc R .
C59 C 0.7196(8) 0.4109(11) 0.5597(6) 0.122(13) Uani 1 1 d G U
H59 H 0.7177 0.3590 0.5690 0.147 Uiso 1 1 calc R .
C60 C 0.6738(9) 0.4379(12) 0.5317(6) 0.126(13) Uani 1 1 d G U
H60A H 0.6498 0.4349 0.5527 0.151 Uiso 1 1 calc R .
H60B H 0.6649 0.4064 0.5037 0.151 Uiso 1 1 calc R .
C61 C 0.543(4) 0.600(6) 0.612(4) 0.089(12) Uani 1 1 d . U
C62 C 0.512(4) 0.534(5) 0.604(4) 0.090(12) Uani 1 1 d . U
H62A H 0.5076 0.5144 0.6359 0.108 Uiso 1 1 calc R .
H62B H 0.5274 0.4958 0.5876 0.108 Uiso 1 1 calc R .
C63 C 0.516(4) 0.657(5) 0.640(4) 0.091(12) Uani 1 1 d . U
H63A H 0.5138 0.6394 0.6731 0.109 Uiso 1 1 calc R .
H63B H 0.5319 0.7044 0.6432 0.109 Uiso 1 1 calc R .
C64 C 0.550(4) 0.641(5) 0.565(4) 0.100(15) Uani 1 1 d . U
H64A H 0.5688 0.6120 0.5465 0.120 Uiso 1 1 calc R .
H64B H 0.5653 0.6872 0.5737 0.120 Uiso 1 1 calc R .
C65 C 0.473(4) 0.585(6) 0.526(4) 0.105(16) Uani 1 1 d . U
H65A H 0.4935 0.5526 0.5115 0.125 Uiso 1 1 calc R .
H65B H 0.4446 0.5886 0.5034 0.125 Uiso 1 1 calc R .
C66 C 0.494(4) 0.658(6) 0.529(4) 0.106(16) Uani 1 1 d . U
H66 H 0.4961 0.6819 0.4974 0.127 Uiso 1 1 calc R .
C67 C 0.473(4) 0.703(6) 0.563(4) 0.108(16) Uani 1 1 d . U
H67A H 0.4425 0.7184 0.5479 0.130 Uiso 1 1 calc R .
H67B H 0.4913 0.7477 0.5702 0.130 Uiso 1 1 calc R .
C68 C 0.461(4) 0.549(6) 0.573(4) 0.101(15) Uani 1 1 d . U
H68 H 0.4443 0.5029 0.5658 0.122 Uiso 1 1 calc R .
C69 C 0.468(4) 0.666(6) 0.611(4) 0.103(14) Uani 1 1 d . U
H69 H 0.4511 0.6995 0.6299 0.123 Uiso 1 1 calc R .
C70 C 0.435(4) 0.601(6) 0.596(4) 0.108(16) Uani 1 1 d . U
H70A H 0.4244 0.5789 0.6246 0.130 Uiso 1 1 calc R .
H70B H 0.4087 0.6172 0.5739 0.130 Uiso 1 1 calc R .
C71 C 0.530(4) 0.496(7) 0.810(4) 0.100(17) Uani 1 1 d . U
C72 C 0.504(4) 0.502(6) 0.861(4) 0.097(18) Uani 1 1 d . U
H72A H 0.5268 0.4913 0.8889 0.116 Uiso 1 1 calc R .
H72B H 0.4943 0.5529 0.8643 0.116 Uiso 1 1 calc R .
C73 C 0.485(4) 0.503(6) 0.768(4) 0.104(18) Uani 1 1 d . U
H73A H 0.4731 0.5523 0.7682 0.125 Uiso 1 1 calc R .
H73B H 0.4950 0.4945 0.7362 0.125 Uiso 1 1 calc R .
C74 C 0.544(4) 0.418(6) 0.811(4) 0.104(18) Uani 1 1 d . U
H74A H 0.5708 0.4117 0.8352 0.124 Uiso 1 1 calc R .
H74B H 0.5527 0.4049 0.7795 0.124 Uiso 1 1 calc R .
C75 C 0.463(4) 0.455(6) 0.865(4) 0.103(18) Uani 1 1 d . U
H75 H 0.4495 0.4642 0.8945 0.123 Uiso 1 1 calc R .
C76 C 0.426(4) 0.458(6) 0.819(4) 0.107(18) Uani 1 1 d . U
H76A H 0.4038 0.4192 0.8209 0.128 Uiso 1 1 calc R .
H76B H 0.4103 0.5046 0.8183 0.128 Uiso 1 1 calc R .
C77 C 0.447(5) 0.449(7) 0.774(4) 0.108(18) Uani 1 1 d . U
H77 H 0.4225 0.4507 0.7453 0.129 Uiso 1 1 calc R .
C78 C 0.465(4) 0.376(6) 0.782(4) 0.112(18) Uani 1 1 d . U
H78A H 0.4750 0.3600 0.7512 0.134 Uiso 1 1 calc R .
H78B H 0.4402 0.3441 0.7878 0.134 Uiso 1 1 calc R .
C79 C 0.506(4) 0.362(7) 0.823(4) 0.107(18) Uani 1 1 d . U
H79 H 0.5169 0.3111 0.8226 0.128 Uiso 1 1 calc R .
C80 C 0.484(4) 0.379(6) 0.865(4) 0.105(18) Uani 1 1 d . U
H80A H 0.5071 0.3739 0.8936 0.126 Uiso 1 1 calc R .
H80B H 0.4603 0.3424 0.8673 0.126 Uiso 1 1 calc R .
C81 C 0.9405(17) 0.497(4) 0.884(3) 0.15(2) Uani 1 1 d . U
C82 C 0.973(3) 0.527(4) 0.937(2) 0.16(2) Uani 1 1 d G U
H82A H 0.9577 0.5673 0.9505 0.187 Uiso 1 1 calc R .
H82B H 0.9759 0.4869 0.9609 0.187 Uiso 1 1 calc R .
C83 C 0.974(2) 0.432(3) 0.865(3) 0.16(2) Uani 1 1 d G U
H83A H 0.9782 0.3924 0.8886 0.189 Uiso 1 1 calc R .
H83B H 0.9597 0.4125 0.8340 0.189 Uiso 1 1 calc R .
C84 C 0.9371(18) 0.559(4) 0.851(3) 0.16(2) Uani 1 1 d G U
H84A H 0.9167 0.5954 0.8619 0.187 Uiso 1 1 calc R .
H84B H 0.9234 0.5424 0.8187 0.187 Uiso 1 1 calc R .
C85 C 1.023(2) 0.552(4) 0.930(2) 0.16(2) Uani 1 1 d G U
H85 H 1.0409 0.5665 0.9609 0.186 Uiso 1 1 calc R .
C86 C 1.0487(17) 0.492(4) 0.904(3) 0.16(2) Uani 1 1 d G U
H86A H 1.0783 0.5110 0.8977 0.189 Uiso 1 1 calc R .
H86B H 1.0547 0.4496 0.9255 0.189 Uiso 1 1 calc R .
C87 C 1.023(2) 0.468(3) 0.859(3) 0.16(2) Uani 1 1 d G U
H87 H 1.0412 0.4341 0.8423 0.188 Uiso 1 1 calc R .
C88 C 1.016(2) 0.534(4) 0.833(2) 0.16(2) Uani 1 1 d G U
H88A H 1.0052 0.5211 0.7995 0.190 Uiso 1 1 calc R .
H88B H 1.0469 0.5554 0.8329 0.190 Uiso 1 1 calc R .
C89 C 0.986(2) 0.596(3) 0.847(3) 0.15(2) Uani 1 1 d G U
H89 H 0.9829 0.6359 0.8227 0.186 Uiso 1 1 calc R .
C90 C 1.015(2) 0.617(3) 0.894(3) 0.16(2) Uani 1 1 d G U
H90A H 1.0006 0.6571 0.9089 0.189 Uiso 1 1 calc R .
H90B H 1.0450 0.6344 0.8864 0.189 Uiso 1 1 calc R .
C91 C 0.655(4) 0.764(6) 0.867(4) 0.089(12) Uani 1 1 d . U
C92 C 0.644(4) 0.717(5) 0.901(4) 0.090(12) Uani 1 1 d . U
H92A H 0.6711 0.7053 0.9233 0.108 Uiso 1 1 calc R .
H92B H 0.6322 0.6719 0.8848 0.108 Uiso 1 1 calc R .
C93 C 0.663(4) 0.841(5) 0.880(4) 0.091(12) Uani 1 1 d . U
H93A H 0.6682 0.8688 0.8510 0.109 Uiso 1 1 calc R .
H93B H 0.6906 0.8456 0.9037 0.109 Uiso 1 1 calc R .
C94 C 0.605(4) 0.765(5) 0.827(4) 0.092(15) Uani 1 1 d . U
H94A H 0.6098 0.7956 0.7995 0.110 Uiso 1 1 calc R .
H94B H 0.5991 0.7152 0.8149 0.110 Uiso 1 1 calc R .
C95 C 0.602(4) 0.752(5) 0.934(4) 0.093(14) Uani 1 1 d . U
H95 H 0.5970 0.7212 0.9615 0.112 Uiso 1 1 calc R .
C96 C 0.561(4) 0.746(6) 0.891(4) 0.097(16) Uani 1 1 d . U
H96A H 0.5573 0.6950 0.8818 0.116 Uiso 1 1 calc R .
H96B H 0.5333 0.7627 0.9024 0.116 Uiso 1 1 calc R .
C97 C 0.620(4) 0.875(6) 0.902(4) 0.096(15) Uani 1 1 d . U
H97 H 0.6257 0.9272 0.9091 0.115 Uiso 1 1 calc R .
C98 C 0.576(4) 0.868(5) 0.867(4) 0.100(16) Uani 1 1 d . U
H98A H 0.5776 0.9013 0.8398 0.119 Uiso 1 1 calc R .
H98B H 0.5504 0.8820 0.8830 0.119 Uiso 1 1 calc R .
C99 C 0.568(4) 0.789(6) 0.846(4) 0.097(16) Uani 1 1 d . U
H99 H 0.5397 0.7876 0.8219 0.116 Uiso 1 1 calc R .
C100 C 0.618(4) 0.834(5) 0.949(4) 0.094(15) Uani 1 1 d . U
H10C H 0.5963 0.8569 0.9680 0.113 Uiso 1 1 calc R .
H10D H 0.6483 0.8331 0.9688 0.113 Uiso 1 1 calc R .
C101 C 0.8492(14) 0.7193(18) 0.9702(14) 0.11(2) Uani 1 1 d . U
C102 C 0.8845(14) 0.7361(16) 0.9261(12) 0.10(2) Uani 1 1 d G U
H10E H 0.9029 0.6926 0.9224 0.119 Uiso 1 1 calc R .
H10F H 0.8652 0.7449 0.8951 0.119 Uiso 1 1 calc R .
C103 C 0.8235(14) 0.800(2) 0.9739(19) 0.10(2) Uani 1 1 d G U
H10G H 0.8048 0.8117 0.9431 0.122 Uiso 1 1 calc R .
H10H H 0.8034 0.7985 0.9991 0.122 Uiso 1 1 calc R .
C104 C 0.8798(19) 0.7047(18) 1.0150(12) 0.11(2) Uani 1 1 d G U
H10I H 0.8939 0.6567 1.0126 0.133 Uiso 1 1 calc R .
H10J H 0.8617 0.7031 1.0419 0.133 Uiso 1 1 calc R .
C105 C 0.9173(17) 0.8030(19) 0.9380(15) 0.10(2) Uani 1 1 d G U
H105 H 0.9361 0.8118 0.9118 0.117 Uiso 1 1 calc R .
C106 C 0.891(2) 0.8732(17) 0.9493(14) 0.11(2) Uani 1 1 d G U
H10K H 0.9125 0.9123 0.9592 0.133 Uiso 1 1 calc R .
H10L H 0.8711 0.8890 0.9198 0.133 Uiso 1 1 calc R .
C107 C 0.8625(16) 0.8613(18) 0.9869(15) 0.11(2) Uani 1 1 d G U
H107 H 0.8484 0.9077 0.9952 0.130 Uiso 1 1 calc R .
C108 C 0.8949(16) 0.8380(19) 1.0258(13) 0.10(2) Uani 1 1 d G U
H10M H 0.8796 0.8395 1.0548 0.123 Uiso 1 1 calc R .
H10N H 0.9189 0.8753 1.0302 0.123 Uiso 1 1 calc R .
C109 C 0.9194(17) 0.764(2) 1.0265(14) 0.11(2) Uani 1 1 d G U
H109 H 0.9387 0.7550 1.0578 0.128 Uiso 1 1 calc R .
C110 C 0.9480(14) 0.782(2) 0.9864(18) 0.10(2) Uani 1 1 d G U
H11A H 0.9667 0.7394 0.9808 0.125 Uiso 1 1 calc R .
H11B H 0.9687 0.8223 0.9968 0.125 Uiso 1 1 calc R .
C111 C 0.8203(18) 0.218(2) 0.7424(19) 0.21(2) Uani 1 1 d G U
C112 C 0.804(2) 0.152(2) 0.761(2) 0.21(3) Uani 1 1 d G U
H11C H 0.7733 0.1611 0.7693 0.257 Uiso 1 1 calc R .
H11D H 0.8236 0.1411 0.7919 0.257 Uiso 1 1 calc R .
C113 C 0.796(2) 0.236(3) 0.6891(19) 0.21(3) Uani 1 1 d G U
H11E H 0.8122 0.2770 0.6760 0.254 Uiso 1 1 calc R .
H11F H 0.7645 0.2501 0.6897 0.254 Uiso 1 1 calc R .
C114 C 0.8690(18) 0.203(2) 0.747(2) 0.22(3) Uani 1 1 d G U
H11G H 0.8809 0.1936 0.7806 0.258 Uiso 1 1 calc R .
H11H H 0.8847 0.2464 0.7364 0.258 Uiso 1 1 calc R .
C115 C 0.802(2) 0.082(2) 0.730(2) 0.21(2) Uani 1 1 d G U
H115 H 0.7860 0.0420 0.7447 0.254 Uiso 1 1 calc R .
C116 C 0.777(2) 0.101(3) 0.678(2) 0.21(3) Uani 1 1 d G U
H11I H 0.7764 0.0582 0.6569 0.257 Uiso 1 1 calc R .
H11J H 0.7447 0.1142 0.6799 0.257 Uiso 1 1 calc R .
C117 C 0.799(2) 0.163(3) 0.655(2) 0.21(2) Uani 1 1 d G U
H117 H 0.7854 0.1718 0.6206 0.252 Uiso 1 1 calc R .
C118 C 0.856(2) 0.140(3) 0.660(2) 0.22(3) Uani 1 1 d G U
H11K H 0.8592 0.0930 0.6445 0.260 Uiso 1 1 calc R .
H11L H 0.8725 0.1764 0.6435 0.260 Uiso 1 1 calc R .
C119 C 0.879(2) 0.135(3) 0.714(2) 0.21(2) Uani 1 1 d G U
H119 H 0.9127 0.1259 0.7162 0.256 Uiso 1 1 calc R .
C120 C 0.854(2) 0.069(2) 0.735(2) 0.22(3) Uani 1 1 d G U
H12C H 0.8605 0.0239 0.7183 0.265 Uiso 1 1 calc R .
H12D H 0.8662 0.0623 0.7697 0.265 Uiso 1 1 calc R .

loop_
_atom_site_aniso_label
_atom_site_aniso_U_11
_atom_site_aniso_U_22
_atom_site_aniso_U_33
_atom_site_aniso_U_23
_atom_site_aniso_U_13
_atom_site_aniso_U_12
Au1 0.097(4) 0.059(3) 0.046(3) 0.010(3) 0.021(3) -0.002(3)
Au2 0.115(5) 0.061(3) 0.045(3) 0.006(3) 0.016(3) -0.009(3)
Au3 0.106(5) 0.052(3) 0.039(3) -0.008(3) 0.020(3) 0.000(3)
Au4 0.092(4) 0.055(3) 0.057(3) -0.013(3) 0.013(3) -0.003(3)
Au5 0.108(5) 0.063(3) 0.041(3) 0.007(3) 0.014(3) -0.003(3)
Au6 0.109(5) 0.070(4) 0.051(3) -0.007(3) 0.019(3) 0.008(3)
Au7 0.106(5) 0.073(4) 0.044(3) -0.003(3) 0.017(3) -0.010(3)
Au8 0.095(4) 0.067(3) 0.062(4) -0.018(3) 0.024(3) -0.006(3)
Au9 0.098(4) 0.070(3) 0.058(3) 0.002(3) 0.026(3) -0.005(3)
Au10 0.107(5) 0.052(3) 0.077(4) -0.004(3) 0.031(3) 0.006(3)
Au11 0.110(5) 0.065(3) 0.039(3) -0.001(3) 0.024(3) 0.010(3)
Au12 0.109(5) 0.073(4) 0.057(4) -0.004(3) 0.017(3) 0.004(3)
Au13 0.118(5) 0.067(4) 0.069(4) -0.004(3) 0.027(3) 0.002(3)
Au14 0.113(5) 0.075(4) 0.060(4) -0.008(3) 0.021(3) -0.005(3)
Au15 0.110(5) 0.064(4) 0.075(4) 0.009(3) 0.028(3) -0.010(3)
Au16 0.120(5) 0.068(4) 0.062(4) -0.009(3) 0.019(3) 0.008(3)
S1 0.15(2) 0.071(17) 0.024(15) -0.013(14) 0.028(15) -0.041(17)
S2 0.105(15) 0.058(12) 0.040(12) 0.001(10) 0.033(11) -0.018(12)
S3 0.105(15) 0.058(12) 0.040(12) 0.001(10) 0.033(11) -0.018(12)
S4 0.13(3) 0.047(19) 0.06(2) 0.009(16) 0.026(19) 0.004(19)
S5 0.10(3) 0.038(18) 0.06(2) -0.029(15) 0.014(18) -0.008(17)
S6 0.130(17) 0.071(13) 0.051(12) 0.010(10) 0.053(12) -0.006(13)
S7 0.12(3) 0.035(17) 0.06(2) 0.009(15) 0.030(19) -0.004(18)
S8 0.14(3) 0.069(19) 0.043(18) 0.007(15) 0.061(19) -0.02(2)
S9 0.12(3) 0.050(19) 0.06(2) 0.038(16) -0.004(19) -0.003(18)
S10 0.10(2) 0.09(2) 0.044(17) -0.036(16) 0.050(17) -0.037(18)
S11 0.09(3) 0.08(2) 0.05(2) -0.018(17) 0.024(18) 0.003(19)
S12 0.130(17) 0.071(13) 0.051(12) 0.010(10) 0.053(12) -0.006(13)
C1 0.21(6) 0.11(4) 0.06(4) 0.04(3) 0.06(3) -0.01(4)
C2 0.22(6) 0.11(4) 0.07(4) 0.05(4) 0.06(3) -0.01(4)
C3 0.22(6) 0.12(4) 0.07(4) 0.04(4) 0.06(3) -0.01(4)
C4 0.21(6) 0.12(4) 0.07(4) 0.04(4) 0.07(3) -0.01(4)
C5 0.22(6) 0.11(4) 0.06(4) 0.04(3) 0.06(3) -0.01(4)
C6 0.22(6) 0.11(4) 0.07(4) 0.04(4) 0.07(4) -0.01(4)
C7 0.22(6) 0.11(4) 0.06(4) 0.03(3) 0.07(3) -0.02(4)
C8 0.21(6) 0.12(4) 0.07(4) 0.03(4) 0.07(3) -0.02(4)
C9 0.21(6) 0.11(4) 0.07(4) 0.03(4) 0.07(3) -0.01(4)
C10 0.22(6) 0.11(4) 0.07(4) 0.03(4) 0.06(3) -0.02(4)
C11 0.15(7) 0.18(7) 0.18(6) 0.06(5) 0.10(5) 0.03(5)
C12 0.15(7) 0.17(7) 0.19(7) 0.05(5) 0.09(5) 0.04(5)
C13 0.15(7) 0.19(7) 0.17(7) 0.05(5) 0.12(5) 0.03(5)
C14 0.14(7) 0.18(7) 0.17(7) 0.06(5) 0.11(5) 0.03(5)
C15 0.15(7) 0.18(6) 0.18(6) 0.05(5) 0.10(5) 0.04(5)
C16 0.16(7) 0.18(7) 0.18(7) 0.04(5) 0.10(5) 0.05(5)
C17 0.16(7) 0.19(7) 0.17(6) 0.04(5) 0.11(5) 0.04(5)
C18 0.15(7) 0.19(7) 0.19(7) 0.04(5) 0.11(5) 0.05(5)
C19 0.14(7) 0.17(7) 0.19(6) 0.05(5) 0.11(5) 0.04(5)
C20 0.14(7) 0.18(7) 0.19(7) 0.05(5) 0.11(5) 0.04(5)
C21 0.23(6) 0.08(3) 0.12(5) 0.02(3) 0.08(4) 0.03(4)
C22 0.23(6) 0.08(3) 0.11(5) 0.02(3) 0.08(4) 0.04(4)
C23 0.23(6) 0.08(3) 0.12(5) 0.01(3) 0.09(4) 0.04(4)
C24 0.23(6) 0.07(3) 0.12(5) 0.03(3) 0.08(4) 0.03(4)
C25 0.24(6) 0.08(3) 0.12(5) 0.03(3) 0.09(4) 0.04(4)
C26 0.24(6) 0.08(3) 0.13(5) 0.02(3) 0.09(4) 0.03(5)
C27 0.24(6) 0.08(3) 0.13(5) 0.01(3) 0.09(4) 0.03(4)
C28 0.25(6) 0.07(3) 0.14(5) 0.02(3) 0.08(4) 0.03(5)
C29 0.24(6) 0.07(3) 0.13(5) 0.03(3) 0.08(4) 0.02(4)
C30 0.24(6) 0.08(4) 0.13(5) 0.05(4) 0.08(4) 0.03(4)
C31 0.17(3) 0.13(2) 0.03(2) 0.035(19) -0.010(18) -0.02(2)
C32 0.16(3) 0.13(2) 0.03(3) 0.04(2) 0.00(3) -0.02(3)
C33 0.17(3) 0.14(2) 0.03(2) 0.036(19) -0.014(17) -0.02(2)
C34 0.17(3) 0.14(3) 0.03(3) 0.04(2) -0.02(2) -0.02(3)
C35 0.16(4) 0.13(3) 0.05(3) 0.04(3) 0.01(3) -0.01(3)
C36 0.17(3) 0.13(3) 0.04(3) 0.03(3) 0.01(3) -0.01(3)
C37 0.17(3) 0.13(3) 0.04(3) 0.03(3) 0.00(2) -0.02(3)
C38 0.17(3) 0.15(3) 0.04(3) 0.02(3) 0.00(3) -0.02(4)
C39 0.18(4) 0.15(3) 0.04(3) 0.02(3) 0.00(2) -0.02(4)
C40 0.17(4) 0.15(4) 0.05(3) 0.03(3) 0.01(3) -0.02(4)
C41 0.17(3) 0.13(2) 0.03(2) 0.035(19) -0.010(18) -0.02(2)
C42 0.17(3) 0.13(3) 0.04(2) 0.03(2) -0.01(2) -0.02(3)
C43 0.17(3) 0.14(2) 0.03(2) 0.036(19) -0.014(17) -0.02(2)
C44 0.17(3) 0.13(2) 0.03(2) 0.04(2) -0.01(2) -0.02(3)
C45 0.17(3) 0.13(3) 0.05(2) 0.02(2) -0.018(19) -0.02(3)
C46 0.17(3) 0.13(3) 0.04(2) 0.02(2) -0.02(2) -0.02(3)
C47 0.17(3) 0.14(3) 0.03(2) 0.03(2) -0.02(2) -0.02(3)
C48 0.18(3) 0.14(2) 0.03(2) 0.03(2) -0.02(2) -0.02(3)
C49 0.18(3) 0.13(2) 0.05(2) 0.03(2) -0.02(2) -0.02(3)
C50 0.18(3) 0.13(3) 0.06(3) 0.02(2) -0.02(2) -0.03(3)
C51 0.17(3) 0.13(2) 0.03(2) 0.035(19) -0.010(18) -0.02(2)
C52 0.17(3) 0.13(3) 0.04(2) 0.03(2) -0.01(2) -0.02(3)
C53 0.17(3) 0.14(2) 0.03(2) 0.036(19) -0.014(17) -0.02(2)
C54 0.17(3) 0.13(2) 0.03(2) 0.04(2) -0.01(2) -0.02(3)
C55 0.17(3) 0.13(3) 0.05(2) 0.02(2) -0.018(19) -0.02(3)
C56 0.17(3) 0.13(3) 0.04(2) 0.02(2) -0.02(2) -0.02(3)
C57 0.17(3) 0.14(3) 0.03(2) 0.03(2) -0.02(2) -0.02(3)
C58 0.18(3) 0.14(2) 0.03(2) 0.03(2) -0.02(2) -0.02(3)
C59 0.18(3) 0.13(2) 0.05(2) 0.03(2) -0.02(2) -0.02(3)
C60 0.18(3) 0.13(3) 0.06(3) 0.02(2) -0.02(2) -0.03(3)
C61 0.14(3) 0.05(3) 0.08(3) 0.03(2) 0.01(2) 0.03(2)
C62 0.14(3) 0.05(3) 0.08(3) 0.03(2) 0.02(2) 0.03(2)
C63 0.13(3) 0.05(3) 0.09(3) 0.03(2) 0.01(2) 0.03(3)
C64 0.14(4) 0.07(3) 0.08(3) 0.04(3) 0.02(3) 0.03(3)
C65 0.15(4) 0.07(4) 0.09(3) 0.03(3) 0.01(3) 0.03(3)
C66 0.15(4) 0.08(4) 0.08(3) 0.04(3) 0.01(3) 0.03(3)
C67 0.15(4) 0.07(4) 0.10(4) 0.03(3) 0.00(3) 0.03(3)
C68 0.14(3) 0.07(3) 0.09(3) 0.03(3) 0.01(3) 0.02(3)
C69 0.14(3) 0.08(3) 0.09(3) 0.02(3) 0.01(3) 0.03(3)
C70 0.13(3) 0.09(4) 0.10(4) 0.02(3) 0.01(3) 0.03(3)
C71 0.13(5) 0.11(4) 0.06(4) -0.01(4) 0.02(3) 0.01(4)
C72 0.13(5) 0.10(4) 0.06(3) -0.01(4) 0.03(3) 0.02(4)
C73 0.14(5) 0.12(4) 0.06(3) 0.00(4) 0.02(3) 0.01(4)
C74 0.13(5) 0.12(4) 0.07(4) -0.02(4) 0.03(3) 0.02(4)
C75 0.14(5) 0.11(4) 0.07(3) -0.01(4) 0.03(3) 0.01(4)
C76 0.13(5) 0.11(4) 0.08(4) 0.01(4) 0.02(3) 0.01(4)
C77 0.14(5) 0.11(4) 0.07(3) 0.00(4) 0.02(3) 0.01(4)
C78 0.14(5) 0.11(4) 0.08(4) 0.00(4) 0.02(3) 0.01(4)
C79 0.13(5) 0.11(4) 0.08(4) -0.01(4) 0.02(3) 0.02(3)
C80 0.13(5) 0.10(4) 0.08(4) 0.00(4) 0.02(3) 0.01(4)
C81 0.15(5) 0.08(5) 0.24(6) -0.01(4) 0.07(4) -0.07(4)
C82 0.15(5) 0.08(5) 0.25(6) -0.01(4) 0.06(4) -0.07(4)
C83 0.15(5) 0.09(5) 0.25(6) -0.01(4) 0.07(4) -0.07(4)
C84 0.15(5) 0.08(5) 0.25(6) 0.00(4) 0.07(4) -0.08(4)
C85 0.15(5) 0.08(5) 0.24(6) -0.01(4) 0.07(4) -0.08(4)
C86 0.15(5) 0.08(4) 0.25(6) -0.01(4) 0.07(4) -0.07(4)
C87 0.15(5) 0.08(5) 0.25(6) -0.02(4) 0.07(4) -0.07(4)
C88 0.15(5) 0.09(5) 0.25(6) -0.02(4) 0.06(5) -0.07(4)
C89 0.15(5) 0.08(4) 0.25(6) 0.00(4) 0.06(4) -0.07(4)
C90 0.15(5) 0.08(4) 0.25(6) -0.01(4) 0.07(4) -0.07(4)
C91 0.14(3) 0.05(3) 0.08(3) 0.03(2) 0.01(2) 0.03(2)
C92 0.14(3) 0.05(3) 0.08(3) 0.03(2) 0.02(2) 0.03(2)
C93 0.13(3) 0.05(3) 0.09(3) 0.03(2) 0.01(2) 0.03(3)
C94 0.14(4) 0.06(3) 0.07(3) 0.02(3) 0.01(2) 0.03(3)
C95 0.13(4) 0.06(3) 0.08(3) 0.02(3) 0.01(2) 0.03(3)
C96 0.14(3) 0.08(3) 0.07(4) 0.02(3) 0.02(3) 0.03(3)
C97 0.14(4) 0.06(3) 0.09(3) 0.02(3) 0.01(3) 0.04(3)
C98 0.14(3) 0.07(3) 0.09(4) 0.02(3) 0.01(3) 0.05(4)
C99 0.14(3) 0.07(3) 0.08(3) 0.02(3) 0.01(3) 0.03(3)
C100 0.13(4) 0.06(3) 0.09(3) 0.02(3) 0.01(3) 0.03(3)
C101 0.17(6) 0.08(4) 0.07(4) -0.02(4) 0.04(4) -0.03(4)
C102 0.17(6) 0.07(4) 0.07(4) -0.01(4) 0.05(4) -0.02(4)
C103 0.16(6) 0.09(4) 0.07(4) -0.01(4) 0.05(4) -0.03(4)
C104 0.17(6) 0.09(4) 0.08(4) -0.01(4) 0.03(4) -0.04(4)
C105 0.16(6) 0.08(4) 0.07(4) -0.01(4) 0.05(4) -0.04(4)
C106 0.17(6) 0.09(4) 0.08(4) -0.01(4) 0.04(4) -0.02(4)
C107 0.16(6) 0.09(4) 0.08(4) 0.00(4) 0.05(4) -0.02(4)
C108 0.16(6) 0.09(4) 0.07(4) 0.01(4) 0.04(4) -0.04(4)
C109 0.16(6) 0.08(4) 0.08(4) 0.00(4) 0.04(4) -0.05(4)
C110 0.16(6) 0.08(4) 0.08(4) 0.00(4) 0.05(4) -0.05(4)
C111 0.23(4) 0.17(3) 0.23(4) -0.11(3) 0.07(4) 0.02(3)
C112 0.23(4) 0.18(4) 0.24(4) -0.09(3) 0.06(4) 0.01(3)
C113 0.23(4) 0.18(4) 0.23(4) -0.10(3) 0.06(4) 0.00(3)
C114 0.23(4) 0.19(4) 0.24(4) -0.09(3) 0.07(4) 0.02(3)
C115 0.22(4) 0.17(3) 0.25(4) -0.09(3) 0.06(4) 0.01(3)
C116 0.23(4) 0.18(4) 0.24(4) -0.09(3) 0.06(4) 0.00(4)
C117 0.23(4) 0.18(4) 0.23(4) -0.10(3) 0.06(3) 0.00(3)
C118 0.23(4) 0.19(4) 0.24(4) -0.09(3) 0.07(4) 0.01(3)
C119 0.22(4) 0.19(4) 0.25(4) -0.08(3) 0.07(3) 0.02(3)
C120 0.23(4) 0.18(4) 0.26(4) -0.08(3) 0.07(4) 0.02(3)

loop_
_atom_type_symbol
_atom_type_description
_atom_type_scat_dispersion_real
_atom_type_scat_dispersion_imag
_atom_type_scat_source
Au Au -4.4197 7.2980 'International Tables Vol C Tables 4.2.6.8 and 6.1.1.4'
C C 0.0181 0.0091 'International Tables Vol C Tables 4.2.6.8 and 6.1.1.4'
S S 0.3331 0.5567 'International Tables Vol C Tables 4.2.6.8 and 6.1.1.4'
H H 0.0000 0.0000 'International Tables Vol C Tables 4.2.6.8 and 6.1.1.4'

loop_
_geom_angle_atom_site_label_1
_geom_angle_atom_site_label_2
_geom_angle_atom_site_label_3
_geom_angle
Au11 Au1 Au5 81.26(17)
S1 Au1 Au5 134.2(6)
S1 Au1 Au11 97.8(8)
S7 Au1 Au5 46.4(6)
S7 Au1 Au11 85.5(7)
S7 Au1 S1 176.7(11)
Au3 Au2 Au11 47.42(12)
Au3 Au2 Au15 58.90(14)
Au11 Au2 Au15 59.36(14)
S1 Au2 Au3 91.3(7)
S1 Au2 Au11 88.6(6)
S1 Au2 Au15 145.8(7)
S1 Au2 S4 170.1(9)
S4 Au2 Au3 95.3(7)
S4 Au2 Au11 101.3(6)
S4 Au2 Au15 43.6(6)
Au4 Au3 Au2 128.6(2)
Au4 Au3 Au5 57.63(16)
Au4 Au3 Au7 68.08(16)
Au4 Au3 Au9 72.05(17)
Au4 Au3 Au11 61.46(16)
Au4 Au3 Au15 94.65(19)
Au5 Au3 Au2 121.03(17)
Au5 Au3 Au15 147.82(18)
Au7 Au3 Au2 162.85(18)
Au7 Au3 Au5 69.30(15)
Au7 Au3 Au15 118.38(19)
Au9 Au3 Au2 112.1(2)
Au9 Au3 Au5 121.94(18)
Au9 Au3 Au7 66.31(16)
Au9 Au3 Au15 52.20(15)
Au11 Au3 Au2 67.24(16)
Au11 Au3 Au5 84.12(18)
Au11 Au3 Au7 129.5(2)
Au11 Au3 Au9 96.64(19)
Au11 Au3 Au15 66.98(17)
Au15 Au3 Au2 61.35(15)
S10 Au3 Au2 66.0(6)
S10 Au3 Au4 161.5(7)
S10 Au3 Au5 128.6(8)
S10 Au3 Au7 96.8(6)
S10 Au3 Au9 92.4(8)
S10 Au3 Au11 132.4(6)
S10 Au3 Au15 83.0(7)
Au3 Au4 Au5 71.49(18)
Au3 Au4 Au6 84.1(2)
Au3 Au4 Au7 62.26(15)
Au3 Au4 Au9 58.31(15)
Au3 Au4 Au11 59.54(16)
Au5 Au4 Au7 71.80(16)
Au5 Au4 Au9 122.02(18)
Au6 Au4 Au5 149.5(2)
Au6 Au4 Au7 112.9(2)
Au6 Au4 Au9 52.20(15)
Au7 Au4 Au9 60.72(15)
Au11 Au4 Au5 90.46(19)
Au11 Au4 Au6 60.92(18)
Au11 Au4 Au7 121.80(19)
Au11 Au4 Au9 87.96(18)
S5 Au4 Au3 157.1(6)
S5 Au4 Au5 111.9(7)
S5 Au4 Au6 97.7(7)
S5 Au4 Au7 96.6(6)
S5 Au4 Au9 105.0(7)
S5 Au4 Au11 140.5(7)
Au1 Au5 Au3 64.84(15)
Au4 Au5 Au1 89.76(19)
Au4 Au5 Au3 50.88(14)
S7 Au5 Au1 46.2(6)
S7 Au5 Au3 101.2(8)
S7 Au5 Au4 91.7(8)
S8 Au5 Au1 132.6(7)
S8 Au5 Au3 82.3(8)
S8 Au5 Au4 95.1(8)
S8 Au5 S7 173.1(11)
Au4 Au6 Au10 123.9(2)
Au4 Au6 Au11 58.47(17)
Au4 Au6 Au13 73.36(19)
Au4 Au6 Au16 145.1(2)
Au9 Au6 Au4 74.02(19)
Au9 Au6 Au10 138.5(2)
Au9 Au6 Au11 99.6(2)
Au9 Au6 Au13 96.9(2)
Au9 Au6 Au16 121.6(2)
Au11 Au6 Au10 69.81(17)
Au11 Au6 Au13 121.4(2)
Au11 Au6 Au16 135.0(2)
Au12 Au6 Au4 134.1(2)
Au12 Au6 Au9 61.88(18)
Au12 Au6 Au10 98.7(2)
Au12 Au6 Au11 138.2(2)
Au12 Au6 Au13 98.8(2)
Au12 Au6 Au15 63.66(19)
Au12 Au6 Au16 63.05(18)
Au13 Au6 Au10 123.3(2)
Au13 Au6 Au16 73.83(18)
Au15 Au6 Au4 106.5(2)
Au15 Au6 Au9 61.33(17)
Au15 Au6 Au10 77.22(19)
Au15 Au6 Au11 74.58(19)
Au15 Au6 Au13 156.3(2)
Au15 Au6 Au16 108.3(2)
Au16 Au6 Au10 67.44(17)
Au3 Au7 Au4 49.66(13)
Au3 Au7 Au9 55.14(15)
Au4 Au7 Au9 60.89(15)
S3 Au7 Au3 96.8(6)
S3 Au7 Au4 103.2(6)
S3 Au7 Au9 46.7(6)
S8 Au7 Au3 86.5(7)
S8 Au7 Au4 86.8(6)
S8 Au7 Au9 140.0(6)
S8 Au7 S3 169.1(9)
Au9 Au8 Au15 50.11(13)
S10 Au8 Au9 92.8(7)
S10 Au8 Au15 83.3(6)
S10 Au8 S11 171.7(9)
S11 Au8 Au9 93.3(7)
S11 Au8 Au15 104.9(7)
Au3 Au9 Au4 49.63(13)
Au3 Au9 Au7 58.55(15)
Au3 Au9 Au8 72.16(16)
Au6 Au9 Au3 79.45(18)
Au6 Au9 Au4 53.78(16)
Au6 Au9 Au7 112.1(2)
Au6 Au9 Au8 127.3(2)
Au6 Au9 Au12 57.91(17)
Au6 Au9 Au15 58.49(17)
Au7 Au9 Au4 58.39(14)
Au8 Au9 Au4 121.53(19)
Au8 Au9 Au7 89.51(17)
Au12 Au9 Au3 126.4(2)
Au12 Au9 Au4 110.58(19)
Au12 Au9 Au7 162.9(2)
Au12 Au9 Au8 107.6(2)
Au15 Au9 Au3 69.55(18)
Au15 Au9 Au4 91.72(18)
Au15 Au9 Au7 127.9(2)
Au15 Au9 Au8 70.13(17)
Au15 Au9 Au12 61.27(18)
S3 Au9 Au3 98.3(7)
S3 Au9 Au4 99.2(7)
S3 Au9 Au6 146.4(6)
S3 Au9 Au7 44.9(7)
S3 Au9 Au8 82.2(6)
S3 Au9 Au12 135.2(7)
S3 Au9 Au15 152.0(6)
Au6 Au10 Au11 52.07(14)
Au6 Au10 Au16 55.61(15)
Au16 Au10 Au11 106.46(18)
S2 Au10 Au6 93.8(6)
S2 Au10 Au11 144.5(6)
S2 Au10 Au16 44.8(6)
S6 Au10 Au6 97.3(7)
S6 Au10 Au11 46.1(7)
S6 Au10 Au16 145.2(8)
S6 Au10 S2 168.8(9)
Au1 Au11 Au2 69.79(16)
Au1 Au11 Au10 145.12(19)
Au1 Au11 Au15 125.60(19)
Au3 Au11 Au1 75.68(17)
Au3 Au11 Au2 65.34(15)
Au3 Au11 Au4 58.99(16)
Au3 Au11 Au6 83.62(18)
Au3 Au11 Au10 129.2(2)
Au3 Au11 Au15 65.16(17)
Au4 Au11 Au1 98.5(2)
Au4 Au11 Au2 124.24(19)
Au4 Au11 Au6 60.61(17)
Au4 Au11 Au10 115.1(2)
Au4 Au11 Au15 92.36(18)
Au6 Au11 Au1 156.5(2)
Au6 Au11 Au2 111.5(2)
Au6 Au11 Au10 58.13(16)
Au6 Au11 Au15 51.16(15)
Au10 Au11 Au2 96.78(18)
Au15 Au11 Au2 60.39(14)
Au15 Au11 Au10 64.80(16)
S6 Au11 Au1 104.5(7)
S6 Au11 Au2 89.7(7)
S6 Au11 Au3 153.7(7)
S6 Au11 Au4 144.2(7)
S6 Au11 Au6 99.0(7)
S6 Au11 Au10 41.7(7)
S6 Au11 Au15 96.0(8)
Au6 Au12 Au9 60.22(18)
Au6 Au12 Au14 134.0(2)
Au6 Au12 Au15 58.47(18)
Au6 Au12 Au16 63.42(17)
Au9 Au12 Au14 75.71(19)
Au9 Au12 Au15 59.13(17)
Au9 Au12 Au16 120.4(2)
Au14 Au12 Au16 162.6(3)
Au15 Au12 Au14 88.86(19)
Au15 Au12 Au16 104.9(2)
S9 Au12 Au6 167.6(7)
S9 Au12 Au9 119.0(8)
S9 Au12 Au14 51.1(7)
S9 Au12 Au15 133.1(7)
S9 Au12 Au16 111.7(7)
S5 Au13 Au6 97.0(6)
S12 Au13 Au6 90.6(7)
S12 Au13 S5 172.0(9)
S9 Au14 Au12 52.0(7)
S11 Au14 Au12 129.4(7)
S11 Au14 S9 178.6(10)
Au2 Au15 Au8 82.87(16)
Au3 Au15 Au2 59.75(15)
Au3 Au15 Au8 65.08(15)
Au3 Au15 Au11 47.87(13)
Au6 Au15 Au2 114.5(2)
Au6 Au15 Au3 74.81(19)
Au6 Au15 Au8 118.8(2)
Au6 Au15 Au9 60.19(17)
Au6 Au15 Au11 54.27(16)
Au6 Au15 Au12 57.87(17)
Au9 Au15 Au2 116.4(2)
Au9 Au15 Au3 58.25(16)
Au9 Au15 Au8 59.76(16)
Au9 Au15 Au11 87.43(19)
Au9 Au15 Au12 59.60(17)
Au11 Au15 Au2 60.26(14)
Au11 Au15 Au8 112.6(2)
Au12 Au15 Au2 172.2(2)
Au12 Au15 Au3 114.4(2)
Au12 Au15 Au8 99.52(18)
Au12 Au15 Au11 112.1(2)
S4 Au15 Au2 44.1(8)
S4 Au15 Au3 96.5(8)
S4 Au15 Au6 155.2(7)
S4 Au15 Au8 75.8(7)
S4 Au15 Au9 134.7(7)
S4 Au15 Au11 102.6(7)
S4 Au15 Au12 143.7(8)
Au6 Au16 Au10 56.95(15)
Au12 Au16 Au6 53.53(16)
Au12 Au16 Au10 86.65(17)
S2 Au16 Au6 95.6(7)
S2 Au16 Au10 45.4(7)
S2 Au16 Au12 91.7(6)
S12 Au16 Au6 88.6(8)
S12 Au16 Au10 136.9(8)
S12 Au16 Au12 92.7(7)
S12 Au16 S2 175.2(10)
Au2 S1 Au1 101.6(11)
C1 S1 Au1 106.8(14)
C1 S1 Au2 103.4(17)
Au16 S2 Au10 89.8(10)
C11 S2 Au10 99.9(14)
C11 S2 Au16 112.1(14)
Au7 S3 Au9 88.4(8)
C21 S3 Au7 115.0(17)
C21 S3 Au9 106.9(15)
Au15 S4 Au2 92.3(11)
C31 S4 Au2 108.9(14)
C31 S4 Au15 105.5(14)
Au13 S5 Au4 91.9(10)
C41 S5 Au4 116.0(15)
C41 S5 Au13 103.1(15)
Au10 S6 Au11 92.2(9)
C51 S6 Au10 104.5(15)
C51 S6 Au11 111.5(15)
Au1 S7 Au5 87.4(9)
C61 S7 Au1 107(4)
C61 S7 Au5 110(4)
Au7 S8 Au5 104.0(12)
C71 S8 Au5 106(4)
C71 S8 Au7 107(4)
Au14 S9 Au12 77.0(9)
C81 S9 Au12 100(3)
C81 S9 Au14 107(2)
Au8 S10 Au3 102.1(11)
C91 S10 Au3 119(4)
C91 S10 Au8 107(4)
Au14 S11 Au8 104.6(10)
C101 S11 Au8 111(2)
C101 S11 Au14 103.5(18)
Au13 S12 Au16 102.0(11)
C111 S12 Au13 111(2)
C111 S12 Au16 105(2)
S1 C1 C2 111.7(14)
C3 C1 S1 105.1(11)
C3 C1 C2 102.0
C4 C1 S1 120.5(12)
C4 C1 C2 106.2
C4 C1 C3 110.0
C1 C2 H2A 108.9
C1 C2 H2B 108.9
H2A C2 H2B 107.7
C5 C2 C1 113.5
C5 C2 H2A 108.9
C5 C2 H2B 108.9
C1 C3 H3A 110.0
C1 C3 H3B 110.0
H3A C3 H3B 108.4
C7 C3 C1 108.3
C7 C3 H3A 110.0
C7 C3 H3B 110.0
C1 C4 H4A 109.0
C1 C4 H4B 109.0
C1 C4 C9 113.1
H4A C4 H4B 107.8
C9 C4 H4A 109.0
C9 C4 H4B 109.0
C2 C5 H5 111.3
C6 C5 C2 111.9
C6 C5 H5 111.3
C6 C5 C10 106.1
C10 C5 C2 104.8
C10 C5 H5 111.3
C5 C6 H6A 109.2
C5 C6 H6B 109.2
H6A C6 H6B 107.9
C7 C6 C5 112.1
C7 C6 H6A 109.2
C7 C6 H6B 109.2
C3 C7 H7 110.0
C6 C7 C3 114.0
C6 C7 H7 110.0
C8 C7 C3 110.4
C8 C7 C6 102.2
C8 C7 H7 110.0
C7 C8 H8A 106.6
C7 C8 H8B 106.6
C7 C8 C9 123.0
H8A C8 H8B 106.5
C9 C8 H8A 106.6
C9 C8 H8B 106.6
C4 C9 H9 112.0
C8 C9 C4 105.8
C8 C9 H9 112.0
C10 C9 C4 117.3
C10 C9 C8 96.3
C10 C9 H9 112.0
C5 C10 H10A 109.2
C5 C10 H10B 109.2
C9 C10 C5 111.9
C9 C10 H10A 109.2
C9 C10 H10B 109.2
H10A C10 H10B 107.9
S2 C11 C12 109.0(11)
C13 C11 S2 114.4(12)
C13 C11 C12 101.9
C14 C11 S2 114.2(11)
C14 C11 C12 106.2
C14 C11 C13 110.0
C11 C12 H12A 108.9
C11 C12 H12B 108.9
H12A C12 H12B 107.7
C15 C12 C11 113.5
C15 C12 H12A 108.9
C15 C12 H12B 108.9
C11 C13 H13A 110.0
C11 C13 H13B 110.0
H13A C13 H13B 108.4
C17 C13 C11 108.3
C17 C13 H13A 110.0
C17 C13 H13B 110.0
C11 C14 H14A 109.0
C11 C14 H14B 109.0
C11 C14 C19 113.1
H14A C14 H14B 107.8
C19 C14 H14A 109.0
C19 C14 H14B 109.0
C12 C15 H15 111.3
C16 C15 C12 111.9
C16 C15 H15 111.3
C16 C15 C20 106.1
C20 C15 C12 104.7
C20 C15 H15 111.3
C15 C16 H16A 109.2
C15 C16 H16B 109.2
H16A C16 H16B 107.9
C17 C16 C15 112.2
C17 C16 H16A 109.2
C17 C16 H16B 109.2
C13 C17 H17 110.0
C16 C17 C13 113.9
C16 C17 H17 110.0
C18 C17 C13 110.4
C18 C17 C16 102.2
C18 C17 H17 110.0
C17 C18 H18A 106.6
C17 C18 H18B 106.6
C17 C18 C19 123.0
H18A C18 H18B 106.5
C19 C18 H18A 106.6
C19 C18 H18B 106.6
C14 C19 H19 112.0
C18 C19 C14 105.8
C18 C19 H19 112.0
C20 C19 C14 117.3
C20 C19 C18 96.4
C20 C19 H19 112.0
C15 C20 H20A 109.2
C15 C20 H20B 109.2
C19 C20 C15 112.0
C19 C20 H20A 109.2
C19 C20 H20B 109.2
H20A C20 H20B 107.9
S3 C21 C22 111.3(13)
S3 C21 C23 106.9(11)
C23 C21 C22 102.0
C24 C21 S3 119.3(14)
C24 C21 C22 106.2
C24 C21 C23 110.0
C21 C22 H22A 108.9
C21 C22 H22B 108.9
H22A C22 H22B 107.7
C25 C22 C21 113.5
C25 C22 H22A 108.9
C25 C22 H22B 108.9
C21 C23 H23A 110.0
C21 C23 H23B 110.0
H23A C23 H23B 108.4
C27 C23 C21 108.4
C27 C23 H23A 110.0
C27 C23 H23B 110.0
C21 C24 H24A 109.0
C21 C24 H24B 109.0
C21 C24 C29 113.1
H24A C24 H24B 107.8
C29 C24 H24A 109.0
C29 C24 H24B 109.0
C22 C25 H25 111.3
C26 C25 C22 111.9
C26 C25 H25 111.3
C26 C25 C30 106.1
C30 C25 C22 104.7
C30 C25 H25 111.3
C25 C26 H26A 109.2
C25 C26 H26B 109.2
H26A C26 H26B 107.9
C27 C26 C25 112.2
C27 C26 H26A 109.2
C27 C26 H26B 109.2
C23 C27 H27 110.0
C26 C27 C23 114.0
C26 C27 H27 110.0
C28 C27 C23 110.4
C28 C27 C26 102.2
C28 C27 H27 110.0
C27 C28 H28A 106.6
C27 C28 H28B 106.6
C27 C28 C29 123.0
H28A C28 H28B 106.5
C29 C28 H28A 106.6
C29 C28 H28B 106.6
C24 C29 H29 112.0
C28 C29 C24 105.8
C28 C29 H29 112.0
C30 C29 C24 117.3
C30 C29 C28 96.4
C30 C29 H29 112.0
C25 C30 H30A 109.2
C25 C30 H30B 109.2
C29 C30 C25 111.9
C29 C30 H30A 109.2
C29 C30 H30B 109.2
H30A C30 H30B 107.9
C32 C31 S4 105.9(10)
C33 C31 S4 114.9(12)
C33 C31 C32 102.0
C34 C31 S4 116.3(11)
C34 C31 C32 106.2
C34 C31 C33 110.0
C31 C32 H32A 108.9
C31 C32 H32B 108.9
H32A C32 H32B 107.7
C35 C32 C31 113.4
C35 C32 H32A 108.9
C35 C32 H32B 108.9
C31 C33 H33A 110.0
C31 C33 H33B 110.0
H33A C33 H33B 108.4
C37 C33 C31 108.3
C37 C33 H33A 110.0
C37 C33 H33B 110.0
C31 C34 H34A 109.0
C31 C34 H34B 109.0
C31 C34 C39 113.1
H34A C34 H34B 107.8
C39 C34 H34A 109.0
C39 C34 H34B 109.0
C32 C35 H35 111.3
C36 C35 C32 111.9
C36 C35 H35 111.3
C36 C35 C40 106.1
C40 C35 C32 104.8
C40 C35 H35 111.3
C35 C36 H36A 109.2
C35 C36 H36B 109.2
H36A C36 H36B 107.9
C37 C36 C35 112.2
C37 C36 H36A 109.2
C37 C36 H36B 109.2
C33 C37 H37 110.0
C36 C37 C33 114.0
C36 C37 H37 110.0
C38 C37 C33 110.3
C38 C37 C36 102.2
C38 C37 H37 110.0
C37 C38 H38A 106.6
C37 C38 H38B 106.6
C37 C38 C39 123.0
H38A C38 H38B 106.5
C39 C38 H38A 106.6
C39 C38 H38B 106.6
C34 C39 H39 112.1
C38 C39 C34 105.8
C38 C39 H39 112.1
C40 C39 C34 117.3
C40 C39 C38 96.4
C40 C39 H39 112.1
C35 C40 H40A 109.2
C35 C40 H40B 109.2
C39 C40 C35 112.0
C39 C40 H40A 109.2
C39 C40 H40B 109.2
H40A C40 H40B 107.9
S5 C41 C42 109.6(12)
C43 C41 S5 116.0(11)
C43 C41 C42 102.0
C44 C41 S5 112.2(11)
C44 C41 C42 106.2
C44 C41 C43 110.0
C41 C42 H42A 108.9
C41 C42 H42B 108.9
H42A C42 H42B 107.7
C45 C42 C41 113.5
C45 C42 H42A 108.9
C45 C42 H42B 108.9
C41 C43 H43A 110.0
C41 C43 H43B 110.0
H43A C43 H43B 108.4
C47 C43 C41 108.3
C47 C43 H43A 110.0
C47 C43 H43B 110.0
C41 C44 H44A 109.0
C41 C44 H44B 109.0
C41 C44 C49 113.1
H44A C44 H44B 107.8
C49 C44 H44A 109.0
C49 C44 H44B 109.0
C42 C45 H45 111.3
C46 C45 C42 111.9
C46 C45 H45 111.3
C46 C45 C50 106.1
C50 C45 C42 104.7
C50 C45 H45 111.3
C45 C46 H46A 109.2
C45 C46 H46B 109.2
H46A C46 H46B 107.9
C47 C46 C45 112.2
C47 C46 H46A 109.2
C47 C46 H46B 109.2
C43 C47 H47 110.0
C46 C47 C43 113.9
C46 C47 H47 110.0
C48 C47 C43 110.4
C48 C47 C46 102.2
C48 C47 H47 110.0
C47 C48 H48A 106.6
C47 C48 H48B 106.6
C47 C48 C49 123.0
H48A C48 H48B 106.5
C49 C48 H48A 106.6
C49 C48 H48B 106.6
C44 C49 H49 112.1
C48 C49 C44 105.8
C48 C49 H49 112.1
C50 C49 C44 117.3
C50 C49 C48 96.3
C50 C49 H49 112.1
C45 C50 H50A 109.2
C45 C50 H50B 109.2
C49 C50 C45 112.0
C49 C50 H50A 109.2
C49 C50 H50B 109.2
H50A C50 H50B 107.9
S6 C51 C52 110.3(12)
C53 C51 S6 112.9(11)
C53 C51 C52 105.6
C54 C51 S6 114.6(10)
C54 C51 C52 104.9
C54 C51 C53 107.9
C51 C52 H52A 109.0
C51 C52 H52B 109.0
H52A C52 H52B 107.8
C55 C52 C51 112.8
C55 C52 H52A 109.0
C55 C52 H52B 109.0
C51 C53 H53A 109.9
C51 C53 H53B 109.9
H53A C53 H53B 108.3
C57 C53 C51 109.0
C57 C53 H53A 109.9
C57 C53 H53B 109.9
C51 C54 H54A 109.1
C51 C54 H54B 109.1
C51 C54 C59 112.4
H54A C54 H54B 107.9
C59 C54 H54A 109.1
C59 C54 H54B 109.1
C52 C55 H55 111.1
C52 C55 C56 113.2
C56 C55 H55 111.1
C60 C55 C52 104.5
C60 C55 H55 111.1
C60 C55 C56 105.3
C55 C56 H56A 109.4
C55 C56 H56B 109.4
H56A C56 H56B 108.0
C57 C56 C55 111.3
C57 C56 H56A 109.4
C57 C56 H56B 109.4
C53 C57 H57 109.3
C56 C57 C53 116.1
C56 C57 H57 109.3
C56 C57 C58 101.1
C58 C57 C53 111.4
C58 C57 H57 109.3
C57 C58 H58A 107.4
C57 C58 H58B 107.4
C57 C58 C59 119.7
H58A C58 H58B 106.9
C59 C58 H58A 107.4
C59 C58 H58B 107.4
C54 C59 H59 111.3
C58 C59 C54 107.5
C58 C59 H59 111.3
C58 C59 C60 96.7
C60 C59 C54 117.6
C60 C59 H59 111.3
C55 C60 H60A 109.4
C55 C60 H60B 109.4
C59 C60 C55 111.2
C59 C60 H60A 109.4
C59 C60 H60B 109.4
H60A C60 H60B 108.0
C62 C61 S7 109(7)
C62 C61 C63 105(9)
C63 C61 S7 110(7)
C64 C61 S7 114(9)
C64 C61 C62 115(10)
C64 C61 C63 103(8)
C61 C62 H62A 108.5
C61 C62 H62B 108.5
C61 C62 C68 115(8)
H62A C62 H62B 107.5
C68 C62 H62A 108.5
C68 C62 H62B 108.5
C61 C63 H63A 110.4
C61 C63 H63B 110.4
H63A C63 H63B 108.6
C69 C63 C61 107(9)
C69 C63 H63A 110.4
C69 C63 H63B 110.4
C61 C64 H64A 109.5
C61 C64 H64B 109.5
C61 C64 C66 111(9)
H64A C64 H64B 108.1
C66 C64 H64A 109.5
C66 C64 H64B 109.5
H65A C65 H65B 107.0
C66 C65 H65A 107.6
C66 C65 H65B 107.6
C66 C65 C68 119(10)
C68 C65 H65A 107.6
C68 C65 H65B 107.6
C64 C66 H66 114.7
C65 C66 C64 102(8)
C65 C66 H66 114.7
C67 C66 C64 100(9)
C67 C66 C65 109(10)
C67 C66 H66 114.7
C66 C67 H67A 108.6
C66 C67 H67B 108.6
C66 C67 C69 114(9)
H67A C67 H67B 107.6
C69 C67 H67A 108.6
C69 C67 H67B 108.6
C62 C68 H68 111.3
C65 C68 C62 103(10)
C65 C68 H68 111.3
C70 C68 C62 112(10)
C70 C68 C65 107(9)
C70 C68 H68 111.3
C63 C69 C67 108(10)
C63 C69 H69 106.5
C63 C69 C70 124(9)
C67 C69 H69 106.5
C67 C69 C70 104(10)
C70 C69 H69 106.5
C68 C70 C69 106(10)
C68 C70 H70A 110.5
C68 C70 H70B 110.5
C69 C70 H70A 110.5
C69 C70 H70B 110.5
H70A C70 H70B 108.7
S8 C71 C72 111(7)
C73 C71 S8 113(8)
C73 C71 C72 100(9)
C74 C71 S8 122(10)
C74 C71 C72 101(9)
C74 C71 C73 106(10)
C71 C72 H72A 107.8
C71 C72 H72B 107.8
H72A C72 H72B 107.1
C75 C72 C71 118(9)
C75 C72 H72A 107.8
C75 C72 H72B 107.8
C71 C73 H73A 108.7
C71 C73 H73B 108.7
H73A C73 H73B 107.6
C77 C73 C71 114(10)
C77 C73 H73A 108.7
C77 C73 H73B 108.7
C71 C74 H74A 108.4
C71 C74 H74B 108.4
C71 C74 C79 115(10)
H74A C74 H74B 107.5
C79 C74 H74A 108.4
C79 C74 H74B 108.4
C72 C75 H75 111.7
C72 C75 C76 113(10)
C72 C75 C80 102(10)
C76 C75 H75 111.7
C80 C75 H75 111.7
C80 C75 C76 106(10)
C75 C76 H76A 109.1
C75 C76 H76B 109.1
H76A C76 H76B 107.9
C77 C76 C75 112(10)
C77 C76 H76A 109.1
C77 C76 H76B 109.1
C73 C77 H77 111.0
C76 C77 C73 115(10)
C76 C77 H77 111.0
C78 C77 C73 109(10)
C78 C77 C76 99(10)
C78 C77 H77 111.0
C77 C78 H78A 107.3
C77 C78 H78B 107.3
C77 C78 C79 120(10)
H78A C78 H78B 106.9
C79 C78 H78A 107.3
C79 C78 H78B 107.3
C74 C79 H79 112.0
C78 C79 C74 104(10)
C78 C79 H79 112.0
C80 C79 C74 116(10)
C80 C79 C78 100(10)
C80 C79 H79 112.0
C75 C80 H80A 108.6
C75 C80 H80B 108.6
C79 C80 C75 114(10)
C79 C80 H80A 108.6
C79 C80 H80B 108.6
H80A C80 H80B 107.6
C82 C81 S9 104(4)
C83 C81 S9 112(4)
C83 C81 C82 102.0
C84 C81 S9 121(4)
C84 C81 C82 106.2
C84 C81 C83 109.9
C81 C82 H82A 108.9
C81 C82 H82B 108.9
H82A C82 H82B 107.7
C85 C82 C81 113.5
C85 C82 H82A 108.9
C85 C82 H82B 108.9
C81 C83 H83A 110.0
C81 C83 H83B 110.0
H83A C83 H83B 108.4
C87 C83 C81 108.3
C87 C83 H83A 110.0
C87 C83 H83B 110.0
C81 C84 H84A 109.0
C81 C84 H84B 109.0
C81 C84 C89 113.1
H84A C84 H84B 107.8
C89 C84 H84A 109.0
C89 C84 H84B 109.0
C82 C85 H85 111.3
C86 C85 C82 111.92(5)
C86 C85 H85 111.3
C86 C85 C90 106.1
C90 C85 C82 104.7
C90 C85 H85 111.3
C85 C86 H86A 109.2
C85 C86 H86B 109.2
H86A C86 H86B 107.9
C87 C86 C85 112.1
C87 C86 H86A 109.2
C87 C86 H86B 109.2
C83 C87 H87 110.0
C86 C87 C83 114.0
C86 C87 H87 110.0
C88 C87 C83 110.4
C88 C87 C86 102.2
C88 C87 H87 110.0
C87 C88 H88A 106.6
C87 C88 H88B 106.6
C87 C88 C89 123.0
H88A C88 H88B 106.5
C89 C88 H88A 106.6
C89 C88 H88B 106.6
C84 C89 H89 112.0
C88 C89 C84 105.8
C88 C89 H89 112.0
C90 C89 C84 117.3
C90 C89 C88 96.4
C90 C89 H89 112.0
C85 C90 H90A 109.2
C85 C90 H90B 109.2
C89 C90 C85 112.0
C89 C90 H90A 109.2
C89 C90 H90B 109.2
H90A C90 H90B 107.9
C92 C91 S10 112(8)
C92 C91 C93 120(10)
C92 C91 C94 101(10)
C93 C91 S10 111(8)
C93 C91 C94 104(8)
C94 C91 S10 108(7)
C91 C92 H92A 109.0
C91 C92 H92B 109.0
C91 C92 C95 113(9)
H92A C92 H92B 107.8
C95 C92 H92A 109.0
C95 C92 H92B 109.0
C91 C93 H93A 109.6
C91 C93 H93B 109.6
C91 C93 C97 110(10)
H93A C93 H93B 108.1
C97 C93 H93A 109.6
C97 C93 H93B 109.6
C91 C94 H94A 108.7
C91 C94 H94B 108.7
H94A C94 H94B 107.6
C99 C94 C91 114(10)
C99 C94 H94A 108.7
C99 C94 H94B 108.7
C92 C95 H95 112.7
C96 C95 C92 95(8)
C96 C95 H95 112.7
C96 C95 C100 116(8)
C100 C95 C92 106(9)
C100 C95 H95 112.7
C95 C96 H96A 108.4
C95 C96 H96B 108.4
H96A C96 H96B 107.5
C99 C96 C95 115(10)
C99 C96 H96A 108.4
C99 C96 H96B 108.4
C93 C97 H97 109.1
C98 C97 C93 111(9)
C98 C97 H97 109.1
C98 C97 C100 113(10)
C100 C97 C93 105(8)
C100 C97 H97 109.1
C97 C98 H98A 108.8
C97 C98 H98B 108.8
C97 C98 C99 114(9)
H98A C98 H98B 107.7
C99 C98 H98A 108.8
C99 C98 H98B 108.8
C94 C99 C96 110(10)
C94 C99 C98 110(10)
C94 C99 H99 111.3
C96 C99 C98 102(9)
C96 C99 H99 111.3
C98 C99 H99 111.3
C95 C100 H10C 110.6
C95 C100 H10D 110.6
C97 C100 C95 106(9)
C97 C100 H10C 110.6
C97 C100 H10D 110.6
H10C C100 H10D 108.8
S11 C101 C102 116.4(15)
C103 C101 S11 109.1(18)
C103 C101 C102 101.9
C104 C101 S11 113(2)
C104 C101 C102 106.2
C104 C101 C103 110.0
C101 C102 H10E 108.9
C101 C102 H10F 108.9
H10E C102 H10F 107.7
C105 C102 C101 113.5
C105 C102 H10E 108.9
C105 C102 H10F 108.9
C101 C103 H10G 110.0
C101 C103 H10H 110.0
H10G C103 H10H 108.4
C107 C103 C101 108.3
C107 C103 H10G 110.0
C107 C103 H10H 110.0
C101 C104 H10I 109.0
C101 C104 H10J 109.0
C101 C104 C109 113.1
H10I C104 H10J 107.8
C109 C104 H10I 109.0
C109 C104 H10J 109.0
C102 C105 H105 111.3
C106 C105 C102 111.9
C106 C105 H105 111.3
C106 C105 C110 106.1
C110 C105 C102 104.8
C110 C105 H105 111.3
C105 C106 H10K 109.2
C105 C106 H10L 109.2
H10K C106 H10L 107.9
C107 C106 C105 112.2
C107 C106 H10K 109.2
C107 C106 H10L 109.2
C103 C107 H107 110.0
C106 C107 C103 113.9
C106 C107 H107 110.0
C108 C107 C103 110.4
C108 C107 C106 102.2
C108 C107 H107 110.0
C107 C108 H10M 106.6
C107 C108 H10N 106.6
C107 C108 C109 123.0
H10M C108 H10N 106.5
C109 C108 H10M 106.6
C109 C108 H10N 106.6
C104 C109 H109 112.0
C108 C109 C104 105.8
C108 C109 H109 112.0
C110 C109 C104 117.3
C110 C109 C108 96.4
C110 C109 H109 112.0
C105 C110 H11A 109.2
C105 C110 H11B 109.2
C109 C110 C105 111.9
C109 C110 H11A 109.2
C109 C110 H11B 109.2
H11A C110 H11B 107.9
C112 C111 S12 110.3(18)
C112 C111 C113 113.6
C112 C111 C114 101.3
C113 C111 S12 108(2)
C114 C111 S12 108.4(18)
C114 C111 C113 115.0
C111 C112 H11C 107.7
C111 C112 H11D 107.7
C111 C112 C115 118.5
H11C C112 H11D 107.1
C115 C112 H11C 107.7
C115 C112 H11D 107.7
C111 C113 H11E 109.9
C111 C113 H11F 109.9
C111 C113 C117 108.8
H11E C113 H11F 108.3
C117 C113 H11E 109.9
C117 C113 H11F 109.9
C111 C114 H11G 109.4
C111 C114 H11H 109.4
C111 C114 C119 111.0
H11G C114 H11H 108.0
C119 C114 H11G 109.4
C119 C114 H11H 109.4
C112 C115 H115 111.2
C112 C115 C116 108.5
C112 C115 C120 96.3
C116 C115 H115 111.2
C120 C115 H115 111.2
C120 C115 C116 117.5
C115 C116 H11I 109.1
C115 C116 H11J 109.1
H11I C116 H11J 107.8
C117 C116 C115 112.7
C117 C116 H11I 109.1
C117 C116 H11J 109.1
C113 C117 H117 112.8
C113 C117 C118 105.4
C116 C117 C113 107.8
C116 C117 H117 112.8
C116 C117 C118 104.7
C118 C117 H117 112.8
C117 C118 H11K 108.9
C117 C118 H11L 108.9
H11K C118 H11L 107.7
C119 C118 C117 113.3
C119 C118 H11K 108.9
C119 C118 H11L 108.9
C114 C119 H119 111.3
C118 C119 C114 113.8
C118 C119 H119 111.3
C118 C119 C120 103.9
C120 C119 C114 104.7
C120 C119 H119 111.3
C115 C120 C119 110.7
C115 C120 H12C 109.5
C115 C120 H12D 109.5
C119 C120 H12C 109.5
C119 C120 H12D 109.5
H12C C120 H12D 108.1

loop_
_geom_bond_atom_site_label_1
_geom_bond_atom_site_label_2
_geom_bond_distance
Au1 Au5 3.171(6)
Au1 Au11 2.926(7)
Au1 S1 2.35(3)
Au1 S7 2.29(3)
Au2 Au3 3.287(6)
Au2 Au11 3.335(6)
Au2 Au15 3.339(7)
Au2 S1 2.29(3)
Au2 S4 2.32(3)
Au3 Au4 2.648(6)
Au3 Au5 3.236(7)
Au3 Au7 3.074(6)
Au3 Au9 2.957(7)
Au3 Au11 2.663(6)
Au3 Au15 3.258(8)
Au3 S10 2.39(2)
Au4 Au5 2.882(7)
Au4 Au6 2.774(7)
Au4 Au7 3.222(6)
Au4 Au9 3.306(7)
Au4 Au11 2.714(6)
Au4 S5 2.41(2)
Au5 S7 2.30(3)
Au5 S8 2.29(2)
Au6 Au9 2.717(6)
Au6 Au10 2.996(7)
Au6 Au11 2.782(7)
Au6 Au12 2.652(7)
Au6 Au13 2.892(7)
Au6 Au15 2.670(7)
Au6 Au16 2.950(7)
Au7 Au9 3.300(7)
Au7 S3 2.33(3)
Au7 S8 2.27(3)
Au8 Au9 3.094(6)
Au8 Au15 3.368(7)
Au8 S10 2.19(3)
Au8 S11 2.31(3)
Au9 Au12 2.761(7)
Au9 Au15 2.748(6)
Au9 S3 2.40(2)
Au10 Au11 3.311(7)
Au10 Au16 3.301(7)
Au10 S2 2.35(3)
Au10 S6 2.20(3)
Au11 Au15 3.304(7)
Au11 S6 2.39(3)
Au12 Au14 2.903(6)
Au12 Au15 2.807(7)
Au12 Au16 2.940(6)
Au12 S9 2.35(3)
Au13 S5 2.30(3)
Au13 S12 2.24(3)
Au14 S9 2.32(3)
Au14 S11 2.30(3)
Au15 S4 2.31(3)
Au16 S2 2.32(2)
Au16 S12 2.27(3)
S1 C1 1.70(3)
S2 C11 1.72(3)
S3 C21 1.66(3)
S4 C31 1.76(4)
S5 C41 1.68(3)
S6 C51 1.71(3)
S7 C61 1.81(11)
S8 C71 1.71(13)
S9 C81 1.78(5)
S10 C91 1.83(12)
S11 C101 1.70(4)
S12 C111 1.79(4)
C1 C2 1.7285
C1 C3 1.6590
C1 C4 1.4484
C2 H2A 0.9700
C2 H2B 0.9700
C2 C5 1.5550
C3 H3A 0.9700
C3 H3B 0.9700
C3 C7 1.5980
C4 H4A 0.9700
C4 H4B 0.9700
C4 C9 1.5843
C5 H5 0.9800
C5 C6 1.5513
C5 C10 1.5525
C6 H6A 0.9700
C6 H6B 0.9700
C6 C7 1.4262
C7 H7 0.9800
C7 C8 1.3990
C8 H8A 0.9700
C8 H8B 0.9700
C8 C9 1.5174
C9 H9 0.9800
C9 C10 1.5116
C10 H10A 0.9700
C10 H10B 0.9700
C11 C12 1.7286
C11 C13 1.6586
C11 C14 1.4485
C12 H12A 0.9700
C12 H12B 0.9700
C12 C15 1.5554
C13 H13A 0.9700
C13 H13B 0.9700
C13 C17 1.5983
C14 H14A 0.9700
C14 H14B 0.9700
C14 C19 1.5846
C15 H15 0.9800
C15 C16 1.5509
C15 C20 1.5530
C16 H16A 0.9700
C16 H16B 0.9700
C16 C17 1.4267
C17 H17 0.9800
C17 C18 1.3987
C18 H18A 0.9700
C18 H18B 0.9700
C18 C19 1.5172
C19 H19 0.9800
C19 C20 1.5115
C20 H20A 0.9700
C20 H20B 0.9700
C21 C22 1.7285
C21 C23 1.6585
C21 C24 1.4489
C22 H22A 0.9700
C22 H22B 0.9700
C22 C25 1.5554
C23 H23A 0.9700
C23 H23B 0.9700
C23 C27 1.5980
C24 H24A 0.9700
C24 H24B 0.9700
C24 C29 1.5842
C25 H25 0.9800
C25 C26 1.5514
C25 C30 1.5531
C26 H26A 0.9700
C26 H26B 0.9700
C26 C27 1.4267
C27 H27 0.9800
C27 C28 1.3983
C28 H28A 0.9700
C28 H28B 0.9700
C28 C29 1.5174
C29 H29 0.9800
C29 C30 1.5114
C30 H30A 0.9700
C30 H30B 0.9700
C31 C32 1.7279
C31 C33 1.6589
C31 C34 1.4484
C32 H32A 0.9700
C32 H32B 0.9700
C32 C35 1.5557
C33 H33A 0.9700
C33 H33B 0.9700
C33 C37 1.5981
C34 H34A 0.9700
C34 H34B 0.9700
C34 C39 1.5842
C35 H35 0.9800
C35 C36 1.5513
C35 C40 1.5526
C36 H36A 0.9700
C36 H36B 0.9700
C36 C37 1.4263
C37 H37 0.9800
C37 C38 1.3982
C38 H38A 0.9700
C38 H38B 0.9700
C38 C39 1.5176
C39 H39 0.9800
C39 C40 1.5112
C40 H40A 0.9700
C40 H40B 0.9700
C41 C42 1.7282
C41 C43 1.6587
C41 C44 1.4487
C42 H42A 0.9700
C42 H42B 0.9700
C42 C45 1.5552
C43 H43A 0.9700
C43 H43B 0.9700
C43 C47 1.5982
C44 H44A 0.9700
C44 H44B 0.9700
C44 C49 1.5841
C45 H45 0.9800
C45 C46 1.5512
C45 C50 1.5526
C46 H46A 0.9700
C46 H46B 0.9700
C46 C47 1.4267
C47 H47 0.9800
C47 C48 1.3988
C48 H48A 0.9700
C48 H48B 0.9700
C48 C49 1.5176
C49 H49 0.9800
C49 C50 1.5120
C50 H50A 0.9700
C50 H50B 0.9700
C51 C52 1.7201
C51 C53 1.6348
C51 C54 1.4910
C52 H52A 0.9700
C52 H52B 0.9700
C52 C55 1.5587
C53 H53A 0.9700
C53 H53B 0.9700
C53 C57 1.5805
C54 H54A 0.9700
C54 H54B 0.9700
C54 C59 1.5711
C55 H55 0.9800
C55 C56 1.5931
C55 C60 1.5436
C56 H56A 0.9700
C56 H56B 0.9700
C56 C57 1.4244
C57 H57 0.9800
C57 C58 1.4308
C58 H58A 0.9700
C58 H58B 0.9700
C58 C59 1.5278
C59 H59 0.9800
C59 C60 1.5317
C60 H60A 0.9700
C60 H60B 0.9700
C61 C62 1.51(13)
C61 C63 1.59(13)
C61 C64 1.51(12)
C62 H62A 0.9700
C62 H62B 0.9700
C62 C68 1.63(14)
C63 H63A 0.9700
C63 H63B 0.9700
C63 C69 1.52(13)
C64 H64A 0.9700
C64 H64B 0.9700
C64 C66 1.81(15)
C65 H65A 0.9700
C65 H65B 0.9700
C65 C66 1.46(13)
C65 C68 1.54(13)
C66 H66 0.9800
C66 C67 1.46(13)
C67 H67A 0.9700
C67 H67B 0.9700
C67 C69 1.52(13)
C68 H68 0.9800
C68 C70 1.42(13)
C69 H69 0.9800
C69 C70 1.54(14)
C70 H70A 0.9700
C70 H70B 0.9700
C71 C72 1.71(14)
C71 C73 1.63(14)
C71 C74 1.48(13)
C72 H72A 0.9700
C72 H72B 0.9700
C72 C75 1.48(13)
C73 H73A 0.9700
C73 H73B 0.9700
C73 C77 1.51(14)
C74 H74A 0.9700
C74 H74B 0.9700
C74 C79 1.56(14)
C75 H75 0.9800
C75 C76 1.54(14)
C75 C80 1.52(13)
C76 H76A 0.9700
C76 H76B 0.9700
C76 C77 1.46(13)
C77 H77 0.9800
C77 C78 1.45(13)
C78 H78A 0.9700
C78 H78B 0.9700
C78 C79 1.54(14)
C79 H79 0.9800
C79 C80 1.44(13)
C80 H80A 0.9700
C80 H80B 0.9700
C81 C82 1.7279
C81 C83 1.6587
C81 C84 1.4486
C82 H82A 0.9700
C82 H82B 0.9700
C82 C85 1.5549
C83 H83A 0.9700
C83 H83B 0.9700
C83 C87 1.5981
C84 H84A 0.9700
C84 H84B 0.9700
C84 C89 1.5844
C85 H85 0.9800
C85 C86 1.5517
C85 C90 1.5534
C86 H86A 0.9700
C86 H86B 0.9700
C86 C87 1.4261
C87 H87 0.9800
C87 C88 1.3985
C88 H88A 0.9700
C88 H88B 0.9700
C88 C89 1.5174
C89 H89 0.9800
C89 C90 1.5113
C90 H90A 0.9700
C90 H90B 0.9700
C91 C92 1.34(12)
C91 C93 1.46(12)
C91 C94 1.70(14)
C92 H92A 0.9700
C92 H92B 0.9700
C92 C95 1.74(14)
C93 H93A 0.9700
C93 H93B 0.9700
C93 C97 1.60(13)
C94 H94A 0.9700
C94 H94B 0.9700
C94 C99 1.36(13)
C95 H95 0.9800
C95 C96 1.55(13)
C95 C100 1.60(13)
C96 H96A 0.9700
C96 H96B 0.9700
C96 C99 1.50(12)
C97 H97 0.9800
C97 C98 1.50(13)
C97 C100 1.52(12)
C98 H98A 0.9700
C98 H98B 0.9700
C98 C99 1.54(13)
C99 H99 0.9800
C100 H10C 0.9700
C100 H10D 0.9700
C101 C102 1.7283
C101 C103 1.6590
C101 C104 1.4483
C102 H10E 0.9700
C102 H10F 0.9700
C102 C105 1.5557
C103 H10G 0.9700
C103 H10H 0.9700
C103 C107 1.5984
C104 H10I 0.9700
C104 H10J 0.9700
C104 C109 1.5842
C105 H105 0.9800
C105 C106 1.5517
C105 C110 1.5528
C106 H10K 0.9700
C106 H10L 0.9700
C106 C107 1.4263
C107 H107 0.9800
C107 C108 1.3983
C108 H10M 0.9700
C108 H10N 0.9700
C108 C109 1.5176
C109 H109 0.9800
C109 C110 1.5115
C110 H11A 0.9700
C110 H11B 0.9700
C111 C112 1.4163
C111 C113 1.5776
C111 C114 1.4340
C112 H11C 0.9700
C112 H11D 0.9700
C112 C115 1.5342
C113 H11E 0.9700
C113 H11F 0.9700
C113 C117 1.6393
C114 H11G 0.9700
C114 H11H 0.9700
C114 C119 1.5882
C115 H115 0.9800
C115 C116 1.5709
C115 C120 1.5389
C116 H11I 0.9700
C116 H11J 0.9700
C116 C117 1.4885
C117 H117 0.9800
C117 C118 1.7121
C118 H11K 0.9700
C118 H11L 0.9700
C118 C119 1.5529
C119 H119 0.9800
C119 C120 1.5656
C120 H12C 0.9700
C120 H12D 0.9700
